data_7010664
loop_
_publ_author_name
'Miyashita, Yoshitaro'
'Hamajima, Masato'
'Yamada, Yasunori'
'Fujisawa, Kiyoshi'
'Okamoto, Ken-ichi'

_publ_section_title
;
 Synthesis, characterization and reactivity of linear-type S-bridged
 trinuclear complexes containing vanadium(III) ion. Crystal structures
 of [VIII{M(aet)3}2](ClO4)3 (M&#x2005;=&#x2005;RhIII, IrIII;
 aet&#x2005;=&#x2005;2-aminoethanethiolate)&#x2020;
;
_journal_issue 14
_journal_name_full 'Journal of the Chemical Society, Dalton Transactions'
_journal_page_first 2089
_journal_paper_doi 10.1039/b101965l
_journal_year 2001
_chemical_formula_sum 'C12 H36 Cl3 N6 O12 Rh2 S6 V'
_chemical_formula_weight 1011.92
_space_group_IT_number 148
_symmetry_cell_setting trigonal
_symmetry_Int_Tables_number 148
_symmetry_space_group_name_Hall '-R 3'
_symmetry_space_group_name_H-M 'R -3 :H'
_audit_creation_date 'Fri Jun 16 18:05:09 2000'
_audit_creation_method 'by teXsan'
_cell_angle_alpha 90
_cell_angle_beta 90
_cell_angle_gamma 120
_cell_formula_units_Z 6
_cell_length_a 14.517(4)
_cell_length_b 14.517(4)
_cell_length_c 26.680(5)
_cell_measurement_reflns_used 20
_cell_measurement_temperature 296.2
_cell_measurement_theta_max 7.4
_cell_measurement_theta_min 4.4
_cell_volume 4869(2)
_computing_cell_refinement 'MSC/AFC Diffractometer Control'
_computing_data_collection 'MSC/AFC Diffractometer Control'
_computing_data_reduction 'teXsan Ver. 1.10'
_computing_publication_material 'teXsan Ver. 1.10'
_computing_structure_refinement 'teXsan Ver. 1.10'
_computing_structure_solution SIR92
_diffrn_measured_fraction_theta_full 0.3609
_diffrn_measured_fraction_theta_max 0.3609
_diffrn_measurement_device_type 'Rigaku AFC7S'
_diffrn_measurement_method \w-2\q
_diffrn_radiation_type 'Mo K\a'
_diffrn_radiation_wavelength 0.7107
_diffrn_reflns_av_R_equivalents 0.018
_diffrn_reflns_limit_h_max 18
_diffrn_reflns_limit_h_min 0
_diffrn_reflns_limit_k_max 16
_diffrn_reflns_limit_k_min -15
_diffrn_reflns_limit_l_max 34
_diffrn_reflns_limit_l_min 0
_diffrn_reflns_number 2684
_diffrn_reflns_theta_full 27.48
_diffrn_reflns_theta_max 27.48
_diffrn_standards_decay_% 0.43
_diffrn_standards_interval_count 150
_diffrn_standards_number 3
_exptl_absorpt_coefficient_mu 1.978
_exptl_absorpt_correction_T_max 1.000
_exptl_absorpt_correction_T_min 0.891
_exptl_absorpt_correction_type psi-scan
_exptl_absorpt_process_details '(North, Phillips & Mathews, 1968)'
_exptl_crystal_colour red
_exptl_crystal_density_diffrn 2.070
_exptl_crystal_density_method 'not measured'
_exptl_crystal_description cubic
_exptl_crystal_size_max 0.150
_exptl_crystal_size_mid 0.150
_exptl_crystal_size_min 0.100
_refine_diff_density_max 0.81
_refine_diff_density_min -1.62
_refine_ls_extinction_method none
_refine_ls_goodness_of_fit_ref 1.296
_refine_ls_hydrogen_treatment noref
_refine_ls_number_parameters 164
_refine_ls_number_reflns 1489
_refine_ls_R_factor_gt 0.0484
_refine_ls_shift/su_max 0.2214
_refine_ls_structure_factor_coef F
_refine_ls_weighting_scheme unit
_refine_ls_wR_factor_ref 0.0703
_reflns_number_gt 1473
_reflns_number_total 2683
_reflns_threshold_expression F^2^>2.0\s(F^2^)
_cod_data_source_file b101965l.txt
_cod_data_source_block ken70205-RhVaet
_cod_original_sg_symbol_H-M 'R -3         '
_cod_original_formula_sum 'C12 H36 Cl3 N6 O12 S6 Rh2 V '
_cod_database_code 7010664

loop_
_symmetry_equiv_pos_as_xyz
x,y,z
-y,x-y,z
-x+y,-x,z
-x,-y,-z
y,-x+y,-z
x-y,x,-z
2/3+x,1/3+y,1/3+z
2/3-y,1/3+x-y,1/3+z
2/3-x+y,1/3-x,1/3+z
2/3-x,1/3-y,1/3-z
2/3+y,1/3-x+y,1/3-z
2/3+x-y,1/3+x,1/3-z
1/3+x,2/3+y,2/3+z
1/3-y,2/3+x-y,2/3+z
1/3-x+y,2/3-x,2/3+z
1/3-x,2/3-y,2/3-z
1/3+y,2/3-x+y,2/3-z
1/3+x-y,2/3+x,2/3-z

loop_
_atom_site_label
_atom_site_type_symbol
_atom_site_fract_x
_atom_site_fract_y
_atom_site_fract_z
_atom_site_U_iso_or_equiv
_atom_site_adp_type
_atom_site_occupancy
_atom_site_calc_flag
_atom_site_refinement_flags
_atom_site_disorder_assembly
_atom_site_disorder_group
Rh(1) Rh 0.6667 0.3333 0.72702(5) 0.0249(1) Uani 1.00 d SP . .
Rh(2) Rh 0.0000 0.0000 0.89421(5) 0.0308(2) Uani 1.00 d SP . .
V(1) V 0.6666 0.3333 0.8333 0.0250(5) Uani 1.00 d SP . .
V(2) V 0.0000 0.0000 1.0000 0.0320(5) Uani 1.00 d SP . .
Cl(1) Cl 0.2453(2) 0.0827(2) 0.75419(10) 0.0476(7) Uani 1.00 d . . .
S(1) S 0.6806(2) 0.2104(2) 0.77708(8) 0.0325(5) Uani 1.00 d . . .
S(2) S 0.0004(3) 0.1320(2) 0.9440(1) 0.0388(7) Uani 0.83 d P . .
S(3) S -0.078(1) 0.075(1) 0.9431(6) 0.031(3) Uani 0.17 d P . .
O(1) O 0.2831(8) 0.0765(8) 0.8026(3) 0.074(3) Uani 1.00 d . . .
O(2) O 0.2513(8) 0.1834(9) 0.7491(4) 0.090(3) Uani 1.00 d . . .
O(3) O 0.3092(7) 0.0734(8) 0.7167(4) 0.081(3) Uani 1.00 d . . .
O(4) O 0.1354(7) -0.0037(9) 0.7493(3) 0.076(3) Uani 1.00 d . . .
N(1) N 0.5532(7) 0.2007(7) 0.6853(3) 0.044(2) Uani 1.00 d . . .
N(2) N 0.1153(10) 0.1233(10) 0.8514(4) 0.050(3) Uani 0.83 d P . .
N(3) N -0.150(3) -0.073(4) 0.853(2) 0.04(1) Uani 0.17 d P . .
C(1) C 0.5515(9) 0.0985(8) 0.7594(4) 0.046(3) Uani 1.00 d . . .
C(2) C 0.5439(9) 0.0983(8) 0.7028(4) 0.046(3) Uani 1.00 d . . .
C(3) C 0.135(1) 0.235(1) 0.9272(6) 0.061(4) Uani 0.83 d P . .
C(4) C 0.143(1) 0.228(1) 0.8711(6) 0.059(4) Uani 0.83 d P . .
C(5) C -0.214(3) -0.028(6) 0.920(2) 0.08(1) Uani 0.17 d P . .
C(6) C -0.220(4) -0.028(5) 0.872(3) 0.06(2) Uani 0.17 d P . .
H(1) H 0.4858 0.1960 0.6886 0.0527 Uiso 1.00 calc . . .
H(2) H 0.5738 0.2110 0.6510 0.0527 Uiso 1.00 calc . . .
H(3) H 0.5460 0.0337 0.7706 0.0547 Uiso 1.00 calc . . .
H(4) H 0.4962 0.1064 0.7739 0.0547 Uiso 1.00 calc . . .
H(5) H 0.4774 0.0405 0.6925 0.0549 Uiso 1.00 calc . . .
H(6) H 0.5998 0.0908 0.6886 0.0549 Uiso 1.00 calc . . .
H(7) H 0.1777 0.1173 0.8511 0.0598 Uiso 0.83 calc P . .
H(8) H 0.0895 0.1170 0.8182 0.0598 Uiso 0.83 calc P . .
H(9) H -0.1355 -0.0573 0.8183 0.0469 Uiso 0.17 calc P . .
H(10) H -0.1856 -0.1478 0.8577 0.0469 Uiso 0.17 calc P . .
H(11) H 0.1461 0.3035 0.9363 0.0730 Uiso 0.83 calc P . .
H(12) H 0.1861 0.2233 0.9434 0.0730 Uiso 0.83 calc P . .
H(13) H 0.2140 0.2770 0.8615 0.0711 Uiso 0.83 calc P . .
H(14) H 0.0963 0.2486 0.8561 0.0711 Uiso 0.83 calc P . .
H(15) H -0.2279 -0.0968 0.9304 0.0937 Uiso 0.17 calc P . .
H(16) H -0.2657 -0.0141 0.9334 0.0937 Uiso 0.17 calc P . .
H(17) H -0.1947 0.0414 0.8599 0.0707 Uiso 0.17 calc P . .
H(18) H -0.2917 -0.0731 0.8615 0.0707 Uiso 0.17 calc P . .

loop_
_atom_site_aniso_label
_atom_site_aniso_U_11
_atom_site_aniso_U_22
_atom_site_aniso_U_33
_atom_site_aniso_U_12
_atom_site_aniso_U_13
_atom_site_aniso_U_23
Rh(1) 0.0285 0.0285(4) 0.0178(5) 0.0143 0.0000 0.0000
Rh(2) 0.0344 0.0344(4) 0.0238(6) 0.0172 0.0000 0.0000
V(1) 0.0300 0.030(1) 0.015(2) 0.0150 0.0000 0.0000
V(2) 0.0345 0.035(1) 0.027(2) 0.0173 0.0000 0.0000
Cl(1) 0.036(1) 0.069(2) 0.033(1) 0.022(1) 0.000(1) -0.001(1)
S(1) 0.045(1) 0.0346(10) 0.0246(10) 0.0247(8) 0.0012(9) 0.0006(9)
S(2) 0.056(2) 0.037(1) 0.029(1) 0.028(1) -0.001(1) 0.001(1)
S(3) 0.020(5) 0.036(6) 0.040(7) 0.017(4) -0.006(5) 0.000(6)
O(1) 0.081(6) 0.087(6) 0.050(5) 0.040(4) -0.018(4) 0.002(5)
O(2) 0.103(6) 0.103(6) 0.086(7) 0.068(5) -0.005(6) 0.017(6)
O(3) 0.061(5) 0.102(7) 0.065(6) 0.030(5) 0.022(4) -0.022(5)
O(4) 0.044(5) 0.107(7) 0.047(5) 0.014(5) -0.001(4) -0.011(5)
N(1) 0.047(5) 0.059(5) 0.020(3) 0.022(4) -0.005(3) -0.005(4)
N(2) 0.061(7) 0.063(7) 0.024(5) 0.030(5) 0.005(5) 0.010(5)
N(3) 0.00(2) 0.03(2) 0.06(3) -0.02(2) -0.02(2) -0.01(2)
C(1) 0.051(6) 0.031(5) 0.043(6) 0.011(4) -0.003(5) -0.001(4)
C(2) 0.050(6) 0.035(5) 0.042(6) 0.014(4) 0.001(5) -0.009(4)
C(3) 0.062(10) 0.045(8) 0.052(8) 0.008(7) 0.006(7) 0.001(7)
C(4) 0.07(1) 0.049(8) 0.047(8) 0.023(7) 0.004(8) 0.014(7)
C(5) -0.02(1) 0.16(4) 0.08(3) 0.03(2) 0.02(2) 0.11(3)
C(6) 0.01(2) 0.06(3) 0.13(5) 0.03(1) -0.06(2) -0.06(3)

loop_
_atom_type_symbol
_atom_type_description
_atom_type_scat_dispersion_real
_atom_type_scat_dispersion_imag
_atom_type_scat_source
Rh Rh -1.118 0.919
;International Tables for Crystallography
(1992, Vol. C, Tables 4.2.6.8 and 6.1.1.1)
;
V V 0.300 0.529
;International Tables for Crystallography
(1992, Vol. C, Tables 4.2.6.8 and 6.1.1.1)
;
C C 0.003 0.002
;International Tables for Crystallography
(1992, Vol. C, Tables 4.2.6.8 and 6.1.1.1)
;
H H 0.000 0.000
;International Tables for Crystallography
(1992, Vol. C, Table 6.1.1.2)
;
N N 0.006 0.003
;International Tables for Crystallography
(1992, Vol. C, Tables 4.2.6.8 and 6.1.1.1)
;
S S 0.125 0.123
;International Tables for Crystallography
(1992, Vol. C, Tables 4.2.6.8 and 6.1.1.1)
;
O O 0.011 0.006
;International Tables for Crystallography
(1992, Vol. C, Tables 4.2.6.8 and 6.1.1.1)
;
Cl Cl 0.148 0.159
;International Tables for Crystallography
(1992, Vol. C, Tables 4.2.6.8 and 6.1.1.1)
;

loop_
_geom_angle_atom_site_label_1
_geom_angle_atom_site_label_2
_geom_angle_atom_site_label_3
_geom_angle
_geom_angle_site_symmetry_1
_geom_angle_site_symmetry_2
_geom_angle_site_symmetry_3
_geom_angle_publ_flag
S(1) Rh(1) S(1) 90.12(9) . 1_555 2_655 yes
S(1) Rh(1) S(1) 90.12(9) . 1_555 3_665 yes
S(1) Rh(1) N(1) 86.0(3) . 1_555 1_555 yes
S(1) Rh(1) N(1) 88.9(3) . 1_555 2_655 yes
S(1) Rh(1) N(1) 176.0(3) . 1_555 3_665 yes
S(1) Rh(1) S(1) 90.12(9) . 2_655 3_665 yes
S(1) Rh(1) N(1) 176.0(3) . 2_655 1_555 yes
S(1) Rh(1) N(1) 86.0(3) . 2_655 2_655 yes
S(1) Rh(1) N(1) 88.9(3) . 2_655 3_665 yes
S(1) Rh(1) N(1) 88.9(3) . 3_665 1_555 yes
S(1) Rh(1) N(1) 176.0(3) . 3_665 2_655 yes
S(1) Rh(1) N(1) 86.0(3) . 3_665 3_665 yes
N(1) Rh(1) N(1) 94.9(3) . 1_555 2_655 yes
N(1) Rh(1) N(1) 94.9(3) . 1_555 3_665 yes
N(1) Rh(1) N(1) 94.9(3) . 2_655 3_665 yes
S(2) Rh(2) S(2) 90.7(1) . 1_555 2_555 yes
S(2) Rh(2) S(2) 90.7(1) . 1_555 3_555 yes
S(2) Rh(2) S(3) 25.3(3) . 1_555 1_555 yes
S(2) Rh(2) S(3) 105.9(3) . 1_555 2_555 yes
S(2) Rh(2) S(3) 70.7(3) . 1_555 3_555 yes
S(2) Rh(2) N(2) 86.3(4) . 1_555 1_555 yes
S(2) Rh(2) N(2) 90.4(4) . 1_555 2_555 yes
S(2) Rh(2) N(2) 176.8(4) . 1_555 3_555 yes
S(2) Rh(2) N(3) 106(1) . 1_555 1_555 yes
S(2) Rh(2) N(3) 154(1) . 1_555 2_555 yes
S(2) Rh(2) N(3) 71(1) . 1_555 3_555 yes
S(2) Rh(2) S(2) 90.7(1) . 2_555 3_555 yes
S(2) Rh(2) S(3) 70.7(3) . 2_555 1_555 yes
S(2) Rh(2) S(3) 25.3(3) . 2_555 2_555 yes
S(2) Rh(2) S(3) 105.9(3) . 2_555 3_555 yes
S(2) Rh(2) N(2) 176.8(4) . 2_555 1_555 yes
S(2) Rh(2) N(2) 86.3(4) . 2_555 2_555 yes
S(2) Rh(2) N(2) 90.4(4) . 2_555 3_555 yes
S(2) Rh(2) N(3) 71(1) . 2_555 1_555 yes
S(2) Rh(2) N(3) 106(1) . 2_555 2_555 yes
S(2) Rh(2) N(3) 154(1) . 2_555 3_555 yes
S(2) Rh(2) S(3) 105.9(3) . 3_555 1_555 yes
S(2) Rh(2) S(3) 70.7(3) . 3_555 2_555 yes
S(2) Rh(2) S(3) 25.3(3) . 3_555 3_555 yes
S(2) Rh(2) N(2) 90.4(4) . 3_555 1_555 yes
S(2) Rh(2) N(2) 176.8(4) . 3_555 2_555 yes
S(2) Rh(2) N(2) 86.3(4) . 3_555 3_555 yes
S(2) Rh(2) N(3) 154(1) . 3_555 1_555 yes
S(2) Rh(2) N(3) 71(1) . 3_555 2_555 yes
S(2) Rh(2) N(3) 106(1) . 3_555 3_555 yes
S(3) Rh(2) S(3) 91.6(5) . 1_555 2_555 yes
S(3) Rh(2) S(3) 91.6(5) . 1_555 3_555 yes
S(3) Rh(2) N(2) 106.1(5) . 1_555 1_555 yes
S(3) Rh(2) N(2) 74.1(5) . 1_555 2_555 yes
S(3) Rh(2) N(2) 157.3(5) . 1_555 3_555 yes
S(3) Rh(2) N(3) 84(1) . 1_555 1_555 yes
S(3) Rh(2) N(3) 175(1) . 1_555 2_555 yes
S(3) Rh(2) N(3) 86(1) . 1_555 3_555 yes
S(3) Rh(2) S(3) 91.6(5) . 2_555 3_555 yes
S(3) Rh(2) N(2) 157.3(5) . 2_555 1_555 yes
S(3) Rh(2) N(2) 106.1(5) . 2_555 2_555 yes
S(3) Rh(2) N(2) 74.1(5) . 2_555 3_555 yes
S(3) Rh(2) N(3) 86(1) . 2_555 1_555 yes
S(3) Rh(2) N(3) 84(1) . 2_555 2_555 yes
S(3) Rh(2) N(3) 175(1) . 2_555 3_555 yes
S(3) Rh(2) N(2) 74.1(5) . 3_555 1_555 yes
S(3) Rh(2) N(2) 157.3(5) . 3_555 2_555 yes
S(3) Rh(2) N(2) 106.1(5) . 3_555 3_555 yes
S(3) Rh(2) N(3) 175(1) . 3_555 1_555 yes
S(3) Rh(2) N(3) 86(1) . 3_555 2_555 yes
S(3) Rh(2) N(3) 84(1) . 3_555 3_555 yes
N(2) Rh(2) N(2) 92.7(4) . 1_555 2_555 yes
N(2) Rh(2) N(2) 92.7(4) . 1_555 3_555 yes
N(2) Rh(2) N(3) 108(1) . 1_555 1_555 yes
N(2) Rh(2) N(3) 76(1) . 1_555 2_555 yes
N(2) Rh(2) N(3) 22(1) . 1_555 3_555 yes
N(2) Rh(2) N(2) 92.7(4) . 2_555 3_555 yes
N(2) Rh(2) N(3) 22(1) . 2_555 1_555 yes
N(2) Rh(2) N(3) 108(1) . 2_555 2_555 yes
N(2) Rh(2) N(3) 76(1) . 2_555 3_555 yes
N(2) Rh(2) N(3) 76(1) . 3_555 1_555 yes
N(2) Rh(2) N(3) 22(1) . 3_555 2_555 yes
N(2) Rh(2) N(3) 108(1) . 3_555 3_555 yes
N(3) Rh(2) N(3) 97(1) . 1_555 2_555 yes
N(3) Rh(2) N(3) 97(1) . 1_555 3_555 yes
N(3) Rh(2) N(3) 97(1) . 2_555 3_555 yes
S(1) V(1) S(1) 94.50(8) . 1_555 18_546 yes
S(1) V(1) S(1) 94.51(8) . 1_555 17_556 yes
S(1) V(1) S(1) 85.53(8) . 1_555 2_655 yes
S(1) V(1) S(1) 180.0 . 1_555 16_656 yes
S(1) V(1) S(1) 85.53(8) . 1_555 3_665 yes
S(1) V(1) S(1) 85.48(8) . 18_546 17_556 yes
S(1) V(1) S(1) 94.49(8) . 18_546 2_655 yes
S(1) V(1) S(1) 85.47(8) . 18_546 16_656 yes
S(1) V(1) S(1) 180.0 . 18_546 3_665 yes
S(1) V(1) S(1) 180.0 . 17_556 2_655 yes
S(1) V(1) S(1) 85.48(8) . 17_556 16_656 yes
S(1) V(1) S(1) 94.51(8) . 17_556 3_665 yes
S(1) V(1) S(1) 94.48(8) . 2_655 16_656 yes
S(1) V(1) S(1) 85.52(8) . 2_655 3_665 yes
S(1) V(1) S(1) 94.49(8) . 16_656 3_665 yes
S(2) V(2) S(2) 86.1(1) . 1_555 2_555 yes
S(2) V(2) S(2) 86.1(1) . 1_555 3_555 yes
S(2) V(2) S(2) 180.0 . 1_555 4_557 yes
S(2) V(2) S(2) 93.9(1) . 1_555 5_557 yes
S(2) V(2) S(2) 93.9(1) . 1_555 6_557 yes
S(2) V(2) S(3) 24.1(3) . 1_555 1_555 yes
S(2) V(2) S(3) 99.1(3) . 1_555 2_555 yes
S(2) V(2) S(3) 67.0(3) . 1_555 3_555 yes
S(2) V(2) S(3) 155.9(3) . 1_555 4_557 yes
S(2) V(2) S(3) 80.9(3) . 1_555 5_557 yes
S(2) V(2) S(3) 113.0(3) . 1_555 6_557 yes
S(2) V(2) S(2) 86.1(1) . 2_555 3_555 yes
S(2) V(2) S(2) 93.9(1) . 2_555 4_557 yes
S(2) V(2) S(2) 180.0 . 2_555 5_557 yes
S(2) V(2) S(2) 93.9(1) . 2_555 6_557 yes
S(2) V(2) S(3) 67.0(3) . 2_555 1_555 yes
S(2) V(2) S(3) 24.1(3) . 2_555 2_555 yes
S(2) V(2) S(3) 99.1(3) . 2_555 3_555 yes
S(2) V(2) S(3) 113.0(3) . 2_555 4_557 yes
S(2) V(2) S(3) 155.9(3) . 2_555 5_557 yes
S(2) V(2) S(3) 80.9(3) . 2_555 6_557 yes
S(2) V(2) S(2) 93.9(1) . 3_555 4_557 yes
S(2) V(2) S(2) 93.9(1) . 3_555 5_557 yes
S(2) V(2) S(2) 180.0 . 3_555 6_557 yes
S(2) V(2) S(3) 99.1(3) . 3_555 1_555 yes
S(2) V(2) S(3) 67.0(3) . 3_555 2_555 yes
S(2) V(2) S(3) 24.1(3) . 3_555 3_555 yes
S(2) V(2) S(3) 80.9(3) . 3_555 4_557 yes
S(2) V(2) S(3) 113.0(3) . 3_555 5_557 yes
S(2) V(2) S(3) 155.9(3) . 3_555 6_557 yes
S(2) V(2) S(2) 86.1(1) . 4_557 5_557 yes
S(2) V(2) S(2) 86.1(1) . 4_557 6_557 yes
S(2) V(2) S(3) 155.9(3) . 4_557 1_555 yes
S(2) V(2) S(3) 80.9(3) . 4_557 2_555 yes
S(2) V(2) S(3) 113.0(3) . 4_557 3_555 yes
S(2) V(2) S(3) 24.1(3) . 4_557 4_557 yes
S(2) V(2) S(3) 99.1(3) . 4_557 5_557 yes
S(2) V(2) S(3) 67.0(3) . 4_557 6_557 yes
S(2) V(2) S(2) 86.1(1) . 5_557 6_557 yes
S(2) V(2) S(3) 113.0(3) . 5_557 1_555 yes
S(2) V(2) S(3) 155.9(3) . 5_557 2_555 yes
S(2) V(2) S(3) 80.9(3) . 5_557 3_555 yes
S(2) V(2) S(3) 67.0(3) . 5_557 4_557 yes
S(2) V(2) S(3) 24.1(3) . 5_557 5_557 yes
S(2) V(2) S(3) 99.1(3) . 5_557 6_557 yes
S(2) V(2) S(3) 80.9(3) . 6_557 1_555 yes
S(2) V(2) S(3) 113.0(3) . 6_557 2_555 yes
S(2) V(2) S(3) 155.9(3) . 6_557 3_555 yes
S(2) V(2) S(3) 99.1(3) . 6_557 4_557 yes
S(2) V(2) S(3) 67.0(3) . 6_557 5_557 yes
S(2) V(2) S(3) 24.1(3) . 6_557 6_557 yes
S(3) V(2) S(3) 85.6(5) . 1_555 2_555 yes
S(3) V(2) S(3) 85.6(5) . 1_555 3_555 yes
S(3) V(2) S(3) 180.0 . 1_555 4_557 yes
S(3) V(2) S(3) 94.4(5) . 1_555 5_557 yes
S(3) V(2) S(3) 94.4(5) . 1_555 6_557 yes
S(3) V(2) S(3) 85.6(5) . 2_555 3_555 yes
S(3) V(2) S(3) 94.4(5) . 2_555 4_557 yes
S(3) V(2) S(3) 180.0 . 2_555 5_557 yes
S(3) V(2) S(3) 94.4(5) . 2_555 6_557 yes
S(3) V(2) S(3) 94.4(5) . 3_555 4_557 yes
S(3) V(2) S(3) 94.4(5) . 3_555 5_557 yes
S(3) V(2) S(3) 180.0 . 3_555 6_557 yes
S(3) V(2) S(3) 85.6(5) . 4_557 5_557 yes
S(3) V(2) S(3) 85.6(5) . 4_557 6_557 yes
S(3) V(2) S(3) 85.6(5) . 5_557 6_557 yes
O(1) Cl(1) O(2) 108.8(6) . 1_555 1_555 yes
O(1) Cl(1) O(3) 110.1(7) . 1_555 1_555 yes
O(1) Cl(1) O(4) 108.5(6) . 1_555 1_555 yes
O(2) Cl(1) O(3) 108.9(7) . 1_555 1_555 yes
O(2) Cl(1) O(4) 110.6(7) . 1_555 1_555 yes
O(3) Cl(1) O(4) 110.0(6) . 1_555 1_555 yes
Rh(1) S(1) V(1) 73.56(8) . 1_555 1_555 yes
Rh(1) S(1) V(1) 73.59(8) . 1_555 18_546 yes
Rh(1) S(1) V(1) 73.58(8) . 1_555 17_556 yes
Rh(1) S(1) V(1) 73.55(8) . 1_555 2_655 yes
Rh(1) S(1) V(1) 73.58(8) . 1_555 16_656 yes
Rh(1) S(1) V(1) 73.55(8) . 1_555 3_665 yes
Rh(1) S(1) C(1) 95.2(4) . 1_555 1_555 yes
V(1) S(1) V(1) 0.0 . 1_555 18_546 yes
V(1) S(1) V(1) 0.0 . 1_555 17_556 yes
V(1) S(1) V(1) 0.0 . 1_555 2_655 yes
V(1) S(1) V(1) 0.0 . 1_555 16_656 yes
V(1) S(1) V(1) 0.0 . 1_555 3_665 yes
V(1) S(1) C(1) 112.9(4) . 1_555 1_555 yes
V(1) S(1) V(1) 0.0 . 18_546 17_556 yes
V(1) S(1) V(1) 0.0 . 18_546 2_655 yes
V(1) S(1) V(1) 0.0 . 18_546 16_656 yes
V(1) S(1) V(1) 0.0 . 18_546 3_665 yes
V(1) S(1) C(1) 112.9(4) . 18_546 1_555 yes
V(1) S(1) V(1) 0.0 . 17_556 2_655 yes
V(1) S(1) V(1) 0.0 . 17_556 16_656 yes
V(1) S(1) V(1) 0.0 . 17_556 3_665 yes
V(1) S(1) C(1) 112.9(4) . 17_556 1_555 yes
V(1) S(1) V(1) 0.0 . 2_655 16_656 yes
V(1) S(1) V(1) 0.0 . 2_655 3_665 yes
V(1) S(1) C(1) 113.0(4) . 2_655 1_555 yes
V(1) S(1) V(1) 0.0 . 16_656 3_665 yes
V(1) S(1) C(1) 112.9(4) . 16_656 1_555 yes
V(1) S(1) C(1) 112.9(4) . 3_665 1_555 yes
Rh(2) S(2) V(2) 72.76(9) . 1_555 1_555 yes
Rh(2) S(2) S(3) 76.9(9) . 1_555 1_555 yes
Rh(2) S(2) C(3) 95.6(6) . 1_555 1_555 yes
V(2) S(2) S(3) 79.2(8) . 1_555 1_555 yes
V(2) S(2) C(3) 112.4(6) . 1_555 1_555 yes
S(3) S(2) C(3) 164(1) . 1_555 1_555 yes
Rh(2) S(3) V(2) 72.5(4) . 1_555 1_555 yes
Rh(2) S(3) S(2) 77.8(9) . 1_555 1_555 yes
Rh(2) S(3) C(5) 90(2) . 1_555 1_555 yes
V(2) S(3) S(2) 76.7(8) . 1_555 1_555 yes
V(2) S(3) C(5) 112(1) . 1_555 1_555 yes
S(2) S(3) C(5) 162(2) . 1_555 1_555 yes
Rh(1) N(1) C(2) 112.4(6) . 1_555 1_555 yes
Rh(2) N(2) N(3) 85(3) . 1_555 3_555 yes
Rh(2) N(2) C(4) 112.5(9) . 1_555 1_555 yes
Rh(2) N(2) C(6) 123(3) . 1_555 3_555 yes
N(3) N(2) C(4) 52(3) . 3_555 1_555 yes
N(3) N(2) C(6) 83(4) . 3_555 3_555 yes
C(4) N(2) C(6) 31(2) . 1_555 3_555 yes
Rh(2) N(3) N(2) 71(2) . 1_555 2_555 yes
Rh(2) N(3) C(4) 121(3) . 1_555 2_555 yes
Rh(2) N(3) C(6) 109(3) . 1_555 1_555 yes
N(2) N(3) C(4) 93(5) . 2_555 2_555 yes
N(2) N(3) C(6) 63(4) . 2_555 1_555 yes
C(4) N(3) C(6) 29(2) . 2_555 1_555 yes
S(1) C(1) C(2) 107.5(7) . 1_555 1_555 yes
N(1) C(2) C(1) 109.8(9) . 1_555 1_555 yes
S(2) C(3) C(4) 105(1) . 1_555 1_555 yes
S(2) C(3) C(5) 117(2) . 1_555 3_555 yes
S(2) C(3) C(6) 118(1) . 1_555 3_555 yes
C(4) C(3) C(5) 71(4) . 1_555 3_555 yes
C(4) C(3) C(6) 26(2) . 1_555 3_555 yes
C(5) C(3) C(6) 45(4) . 3_555 3_555 yes
N(2) C(4) N(3) 34(2) . 1_555 3_555 yes
N(2) C(4) C(3) 115(1) . 1_555 1_555 yes
N(2) C(4) C(5) 94(1) . 1_555 3_555 yes
N(2) C(4) C(6) 68(4) . 1_555 3_555 yes
N(3) C(4) C(3) 114(2) . 3_555 1_555 yes
N(3) C(4) C(5) 114(2) . 3_555 3_555 yes
N(3) C(4) C(6) 103(5) . 3_555 3_555 yes
C(3) C(4) C(5) 36(2) . 1_555 3_555 yes
C(3) C(4) C(6) 95(6) . 1_555 3_555 yes
C(5) C(4) C(6) 58(6) . 3_555 3_555 yes
S(3) C(5) C(3) 116(3) . 1_555 2_555 yes
S(3) C(5) C(4) 121(2) . 1_555 2_555 yes
S(3) C(5) C(6) 111(3) . 1_555 1_555 yes
C(3) C(5) C(4) 72(5) . 2_555 2_555 yes
C(3) C(5) C(6) 102(7) . 2_555 1_555 yes
C(4) C(5) C(6) 31(3) . 2_555 1_555 yes
N(2) C(6) N(3) 32(2) . 2_555 1_555 yes
N(2) C(6) C(3) 105(3) . 2_555 2_555 yes
N(2) C(6) C(4) 79(4) . 2_555 2_555 yes
N(2) C(6) C(5) 109(3) . 2_555 1_555 yes
N(3) C(6) C(3) 86(3) . 1_555 2_555 yes
N(3) C(6) C(4) 47(3) . 1_555 2_555 yes
N(3) C(6) C(5) 105(5) . 1_555 1_555 yes
C(3) C(6) C(4) 58(5) . 2_555 2_555 yes
C(3) C(6) C(5) 31(3) . 2_555 1_555 yes
C(4) C(6) C(5) 89(7) . 2_555 1_555 yes

loop_
_geom_bond_atom_site_label_1
_geom_bond_atom_site_label_2
_geom_bond_distance
_geom_bond_site_symmetry_1
_geom_bond_site_symmetry_2
_geom_bond_publ_flag
Rh(1) S(1) 2.318(3) . . yes
Rh(1) S(1) 2.318(3) . 2_655 yes
Rh(1) S(1) 2.318(3) . 3_665 yes
Rh(1) N(1) 2.119(8) . . yes
Rh(1) N(1) 2.119(8) . 2_655 yes
Rh(1) N(1) 2.119(8) . 3_665 yes
Rh(2) S(2) 2.329(3) . . yes
Rh(2) S(2) 2.329(3) . 2_555 yes
Rh(2) S(2) 2.329(3) . 3_555 yes
Rh(2) S(3) 2.32(2) . . yes
Rh(2) S(3) 2.32(2) . 2_555 yes
Rh(2) S(3) 2.32(2) . 3_555 yes
Rh(2) N(2) 2.08(1) . . yes
Rh(2) N(2) 2.08(1) . 2_555 yes
Rh(2) N(2) 2.08(1) . 3_555 yes
Rh(2) N(3) 2.18(4) . . yes
Rh(2) N(3) 2.18(4) . 2_555 yes
Rh(2) N(3) 2.18(4) . 3_555 yes
V(1) S(1) 2.416(2) . . yes
V(1) S(1) 2.418(2) . 18_546 yes
V(1) S(1) 2.417(2) . 17_556 yes
V(1) S(1) 2.417(2) . 2_655 yes
V(1) S(1) 2.418(2) . 16_656 yes
V(1) S(1) 2.416(2) . 3_665 yes
V(2) S(2) 2.427(3) . . yes
V(2) S(2) 2.427(3) . 2_555 yes
V(2) S(2) 2.427(3) . 3_555 yes
V(2) S(2) 2.427(3) . 4_557 yes
V(2) S(2) 2.427(3) . 5_557 yes
V(2) S(2) 2.427(3) . 6_557 yes
V(2) S(3) 2.45(1) . . yes
V(2) S(3) 2.45(1) . 2_555 yes
V(2) S(3) 2.45(1) . 3_555 yes
V(2) S(3) 2.45(1) . 4_557 yes
V(2) S(3) 2.45(1) . 5_557 yes
V(2) S(3) 2.45(1) . 6_557 yes
Cl(1) O(1) 1.423(9) . . yes
Cl(1) O(2) 1.43(1) . . yes
Cl(1) O(3) 1.417(9) . . yes
Cl(1) O(4) 1.461(9) . . yes
S(1) C(1) 1.82(1) . . yes
S(2) S(3) 1.02(1) . . yes
S(2) C(3) 1.83(2) . . yes
S(3) C(5) 1.89(5) . . yes
N(1) C(2) 1.50(1) . . yes
N(2) N(3) 0.83(5) . 3_555 yes
N(2) C(4) 1.47(2) . . yes
N(2) C(6) 1.39(6) . 3_555 yes
N(3) C(4) 1.16(5) . 2_555 yes
N(3) C(6) 1.54(8) . . yes
C(1) C(2) 1.51(2) . . yes
C(3) C(4) 1.51(2) . . yes
C(3) C(5) 0.95(7) . 3_555 yes
C(3) C(6) 1.76(8) . 3_555 yes
C(4) C(5) 1.50(8) . 3_555 yes
C(4) C(6) 0.78(6) . 3_555 yes
C(5) C(6) 1.28(10) . . yes

loop_
_geom_contact_atom_site_label_1
_geom_contact_atom_site_label_2
_geom_contact_distance
_geom_contact_site_symmetry_1
_geom_contact_site_symmetry_2
_geom_contact_publ_flag
Cl(1) N(2) 3.43(1) . . ?
Cl(1) N(3) 3.58(6) . 2_555 ?
S(1) O(2) 3.58(1) . 2_655 ?
S(3) C(2) 3.55(2) . 18_446 ?
O(1) N(3) 3.04(6) . 2_555 ?
O(1) N(2) 3.12(2) . . ?
O(1) C(6) 3.35(5) . 17_546 ?
O(1) C(1) 3.48(1) . 17_556 ?
O(1) C(6) 3.50(7) . 3_555 ?
O(1) C(4) 3.55(2) . 3_555 ?
O(2) N(1) 3.22(1) . 10_556 ?
O(2) N(2) 3.22(2) . . ?
O(2) O(4) 3.32(1) . 2_555 ?
O(2) C(6) 3.49(8) . 3_555 ?
O(3) N(1) 3.18(1) . . ?
O(3) C(2) 3.26(2) . . ?
O(3) C(5) 3.28(5) . 17_546 ?
O(3) C(1) 3.54(2) . . ?
O(3) C(3) 3.58(2) . 18_546 ?
O(4) N(3) 2.94(6) . 2_555 ?
O(4) N(1) 3.16(1) . 12_446 ?
O(4) N(2) 3.24(1) . 3_555 ?
O(4) N(2) 3.38(2) . . ?
O(4) O(4) 3.45(2) . 2_555 ?
O(4) O(4) 3.45(2) . 3_555 ?
O(4) N(1) 3.46(1) . 10_556 ?
O(4) C(2) 3.54(1) . 12_446 ?
C(1) C(5) 3.59(8) . 17_546 ?
C(4) C(4) 3.42(3) . 16_556 ?

loop_
_geom_torsion_atom_site_label_1
_geom_torsion_atom_site_label_2
_geom_torsion_atom_site_label_3
_geom_torsion_atom_site_label_4
_geom_torsion
_geom_torsion_site_symmetry_1
_geom_torsion_site_symmetry_2
_geom_torsion_site_symmetry_3
_geom_torsion_site_symmetry_4
_geom_torsion_publ_flag
Rh(1) S(1) V(1) S(1) -137.09(4) 1_555 1_555 1_555 18_546 yes
Rh(1) S(1) V(1) S(1) 137.10(4) 1_555 1_555 1_555 17_556 yes
Rh(1) S(1) V(1) S(1) -42.92(4) 1_555 1_555 1_555 2_655 yes
Rh(1) S(1) V(1) S(1) -153.44(5) 1_555 1_555 1_555 16_656 yes
Rh(1) S(1) V(1) S(1) 42.92(4) 1_555 1_555 1_555 3_665 yes
Rh(1) S(1) V(1) S(1) -137.07(4) 1_555 1_555 18_546 18_546 yes
Rh(1) S(1) V(1) S(1) 137.06(4) 1_555 1_555 18_546 17_556 yes
Rh(1) S(1) V(1) S(1) -42.90(4) 1_555 1_555 18_546 2_655 yes
Rh(1) S(1) V(1) S(1) 10.62(3) 1_555 1_555 18_546 16_656 yes
Rh(1) S(1) V(1) S(1) 42.90(4) 1_555 1_555 18_546 3_665 yes
Rh(1) S(1) V(1) S(1) -137.06(4) 1_555 1_555 17_556 18_546 yes
Rh(1) S(1) V(1) S(1) 137.08(4) 1_555 1_555 17_556 17_556 yes
Rh(1) S(1) V(1) S(1) -42.91(4) 1_555 1_555 17_556 2_655 yes
Rh(1) S(1) V(1) S(1) -31.80(2) 1_555 1_555 17_556 16_656 yes
Rh(1) S(1) V(1) S(1) 42.90(4) 1_555 1_555 17_556 3_665 yes
Rh(1) S(1) V(1) S(1) -137.11(4) 1_555 1_555 2_655 18_546 yes
Rh(1) S(1) V(1) S(1) 137.09(4) 1_555 1_555 2_655 17_556 yes
Rh(1) S(1) V(1) S(1) -42.92(4) 1_555 1_555 2_655 2_655 yes
Rh(1) S(1) V(1) S(1) 148.20(2) 1_555 1_555 2_655 16_656 yes
Rh(1) S(1) V(1) S(1) 42.93(4) 1_555 1_555 2_655 3_665 yes
Rh(1) S(1) V(1) S(1) -137.08(4) 1_555 1_555 16_656 18_546 yes
Rh(1) S(1) V(1) S(1) 137.07(4) 1_555 1_555 16_656 17_556 yes
Rh(1) S(1) V(1) S(1) -42.91(4) 1_555 1_555 16_656 2_655 yes
Rh(1) S(1) V(1) S(1) 26.55(5) 1_555 1_555 16_656 16_656 yes
Rh(1) S(1) V(1) S(1) 42.91(4) 1_555 1_555 16_656 3_665 yes
Rh(1) S(1) V(1) S(1) -137.10(4) 1_555 1_555 3_665 18_546 yes
Rh(1) S(1) V(1) S(1) 137.11(4) 1_555 1_555 3_665 17_556 yes
Rh(1) S(1) V(1) S(1) -42.93(4) 1_555 1_555 3_665 2_655 yes
Rh(1) S(1) V(1) S(1) -169.38(3) 1_555 1_555 3_665 16_656 yes
Rh(1) S(1) V(1) S(1) 42.93(4) 1_555 1_555 3_665 3_665 yes
Rh(1) S(1) C(1) C(2) 48.0(9) 1_555 1_555 1_555 1_555 yes
Rh(1) S(1) V(1) S(1) 42.93(4) 1_555 2_655 1_555 1_555 yes
Rh(1) S(1) V(1) S(1) 137.11(4) 1_555 2_655 1_555 18_546 yes
Rh(1) S(1) V(1) S(1) -169.38(3) 1_555 2_655 1_555 17_556 yes
Rh(1) S(1) V(1) S(1) -137.10(4) 1_555 2_655 1_555 16_656 yes
Rh(1) S(1) V(1) S(1) -42.93(4) 1_555 2_655 1_555 3_665 yes
Rh(1) S(1) V(1) S(1) 42.90(4) 1_555 2_655 18_546 1_555 yes
Rh(1) S(1) V(1) S(1) 137.08(4) 1_555 2_655 18_546 18_546 yes
Rh(1) S(1) V(1) S(1) -31.80(2) 1_555 2_655 18_546 17_556 yes
Rh(1) S(1) V(1) S(1) -137.06(4) 1_555 2_655 18_546 16_656 yes
Rh(1) S(1) V(1) S(1) -42.91(4) 1_555 2_655 18_546 3_665 yes
Rh(1) S(1) V(1) S(1) 42.91(4) 1_555 2_655 17_556 1_555 yes
Rh(1) S(1) V(1) S(1) 137.07(4) 1_555 2_655 17_556 18_546 yes
Rh(1) S(1) V(1) S(1) 26.55(5) 1_555 2_655 17_556 17_556 yes
Rh(1) S(1) V(1) S(1) -137.08(4) 1_555 2_655 17_556 16_656 yes
Rh(1) S(1) V(1) S(1) -42.91(4) 1_555 2_655 17_556 3_665 yes
Rh(1) S(1) V(1) S(1) 42.92(4) 1_555 2_655 2_655 1_555 yes
Rh(1) S(1) V(1) S(1) 137.10(4) 1_555 2_655 2_655 18_546 yes
Rh(1) S(1) V(1) S(1) -153.44(5) 1_555 2_655 2_655 17_556 yes
Rh(1) S(1) V(1) S(1) -137.09(4) 1_555 2_655 2_655 16_656 yes
Rh(1) S(1) V(1) S(1) -42.92(4) 1_555 2_655 2_655 3_665 yes
Rh(1) S(1) V(1) S(1) 42.90(4) 1_555 2_655 16_656 1_555 yes
Rh(1) S(1) V(1) S(1) 137.06(4) 1_555 2_655 16_656 18_546 yes
Rh(1) S(1) V(1) S(1) 10.62(3) 1_555 2_655 16_656 17_556 yes
Rh(1) S(1) V(1) S(1) -137.07(4) 1_555 2_655 16_656 16_656 yes
Rh(1) S(1) V(1) S(1) -42.90(4) 1_555 2_655 16_656 3_665 yes
Rh(1) S(1) V(1) S(1) 42.93(4) 1_555 2_655 3_665 1_555 yes
Rh(1) S(1) V(1) S(1) 137.09(4) 1_555 2_655 3_665 18_546 yes
Rh(1) S(1) V(1) S(1) 148.20(2) 1_555 2_655 3_665 17_556 yes
Rh(1) S(1) V(1) S(1) -137.11(4) 1_555 2_655 3_665 16_656 yes
Rh(1) S(1) V(1) S(1) -42.92(4) 1_555 2_655 3_665 3_665 yes
Rh(1) S(1) C(1) C(2) 48.0(9) 1_555 2_655 2_655 2_655 yes
Rh(1) S(1) V(1) S(1) -42.92(4) 1_555 3_665 1_555 1_555 yes
Rh(1) S(1) V(1) S(1) 148.20(2) 1_555 3_665 1_555 18_546 yes
Rh(1) S(1) V(1) S(1) -137.11(4) 1_555 3_665 1_555 17_556 yes
Rh(1) S(1) V(1) S(1) 42.93(4) 1_555 3_665 1_555 2_655 yes
Rh(1) S(1) V(1) S(1) 137.09(4) 1_555 3_665 1_555 16_656 yes
Rh(1) S(1) V(1) S(1) -42.91(4) 1_555 3_665 18_546 1_555 yes
Rh(1) S(1) V(1) S(1) 26.55(5) 1_555 3_665 18_546 18_546 yes
Rh(1) S(1) V(1) S(1) -137.08(4) 1_555 3_665 18_546 17_556 yes
Rh(1) S(1) V(1) S(1) 42.91(4) 1_555 3_665 18_546 2_655 yes
Rh(1) S(1) V(1) S(1) 137.07(4) 1_555 3_665 18_546 16_656 yes
Rh(1) S(1) V(1) S(1) -42.90(4) 1_555 3_665 17_556 1_555 yes
Rh(1) S(1) V(1) S(1) 10.62(3) 1_555 3_665 17_556 18_546 yes
Rh(1) S(1) V(1) S(1) -137.07(4) 1_555 3_665 17_556 17_556 yes
Rh(1) S(1) V(1) S(1) 42.90(4) 1_555 3_665 17_556 2_655 yes
Rh(1) S(1) V(1) S(1) 137.06(4) 1_555 3_665 17_556 16_656 yes
Rh(1) S(1) V(1) S(1) -42.93(4) 1_555 3_665 2_655 1_555 yes
Rh(1) S(1) V(1) S(1) -169.38(3) 1_555 3_665 2_655 18_546 yes
Rh(1) S(1) V(1) S(1) -137.10(4) 1_555 3_665 2_655 17_556 yes
Rh(1) S(1) V(1) S(1) 42.93(4) 1_555 3_665 2_655 2_655 yes
Rh(1) S(1) V(1) S(1) 137.11(4) 1_555 3_665 2_655 16_656 yes
Rh(1) S(1) V(1) S(1) -42.91(4) 1_555 3_665 16_656 1_555 yes
Rh(1) S(1) V(1) S(1) -31.80(2) 1_555 3_665 16_656 18_546 yes
Rh(1) S(1) V(1) S(1) -137.06(4) 1_555 3_665 16_656 17_556 yes
Rh(1) S(1) V(1) S(1) 42.90(4) 1_555 3_665 16_656 2_655 yes
Rh(1) S(1) V(1) S(1) 137.08(4) 1_555 3_665 16_656 16_656 yes
Rh(1) S(1) V(1) S(1) -42.92(4) 1_555 3_665 3_665 1_555 yes
Rh(1) S(1) V(1) S(1) -153.44(5) 1_555 3_665 3_665 18_546 yes
Rh(1) S(1) V(1) S(1) -137.09(4) 1_555 3_665 3_665 17_556 yes
Rh(1) S(1) V(1) S(1) 42.92(4) 1_555 3_665 3_665 2_655 yes
Rh(1) S(1) V(1) S(1) 137.10(4) 1_555 3_665 3_665 16_656 yes
Rh(1) S(1) C(1) C(2) 48.0(9) 1_555 3_665 3_665 3_665 yes
Rh(1) N(1) C(2) C(1) 38(1) 1_555 1_555 1_555 1_555 yes
Rh(1) N(1) C(2) C(1) 38(1) 1_555 2_655 2_655 2_655 yes
Rh(1) N(1) C(2) C(1) 38(1) 1_555 3_665 3_665 3_665 yes
Rh(2) S(2) V(2) S(2) -43.18(5) 1_555 1_555 1_555 2_555 yes
Rh(2) S(2) V(2) S(2) 43.18(5) 1_555 1_555 1_555 3_555 yes
Rh(2) S(2) V(2) S(2) 136.82(5) 1_555 1_555 1_555 5_557 yes
Rh(2) S(2) V(2) S(2) -136.82(5) 1_555 1_555 1_555 6_557 yes
Rh(2) S(2) V(2) S(3) -79.5(9) 1_555 1_555 1_555 1_555 yes
Rh(2) S(2) V(2) S(3) -22.8(3) 1_555 1_555 1_555 2_555 yes
Rh(2) S(2) V(2) S(3) 58.4(4) 1_555 1_555 1_555 3_555 yes
Rh(2) S(2) V(2) S(3) 100.5(9) 1_555 1_555 1_555 4_557 yes
Rh(2) S(2) V(2) S(3) 157.2(3) 1_555 1_555 1_555 5_557 yes
Rh(2) S(2) V(2) S(3) -121.6(4) 1_555 1_555 1_555 6_557 yes
Rh(2) S(2) S(3) V(2) 74.6(2) 1_555 1_555 1_555 1_555 yes
Rh(2) S(2) S(3) C(5) -48(8) 1_555 1_555 1_555 1_555 yes
Rh(2) S(2) C(3) C(4) 44(1) 1_555 1_555 1_555 1_555 yes
Rh(2) S(2) C(3) C(5) -31(5) 1_555 1_555 1_555 3_555 yes
Rh(2) S(2) C(3) C(6) 19(2) 1_555 1_555 1_555 3_555 yes
Rh(2) S(2) V(2) S(2) 43.18(5) 1_555 2_555 1_555 1_555 yes
Rh(2) S(2) V(2) S(2) -43.18(5) 1_555 2_555 1_555 3_555 yes
Rh(2) S(2) V(2) S(2) -136.82(5) 1_555 2_555 1_555 4_557 yes
Rh(2) S(2) V(2) S(2) 136.82(5) 1_555 2_555 1_555 6_557 yes
Rh(2) S(2) V(2) S(3) 58.4(4) 1_555 2_555 1_555 1_555 yes
Rh(2) S(2) V(2) S(3) -79.5(9) 1_555 2_555 1_555 2_555 yes
Rh(2) S(2) V(2) S(3) -22.8(3) 1_555 2_555 1_555 3_555 yes
Rh(2) S(2) V(2) S(3) -121.6(4) 1_555 2_555 1_555 4_557 yes
Rh(2) S(2) V(2) S(3) 100.5(9) 1_555 2_555 1_555 5_557 yes
Rh(2) S(2) V(2) S(3) 157.2(3) 1_555 2_555 1_555 6_557 yes
Rh(2) S(2) S(3) V(2) 74.6(2) 1_555 2_555 2_555 1_555 yes
Rh(2) S(2) S(3) C(5) -48(8) 1_555 2_555 2_555 2_555 yes
Rh(2) S(2) C(3) C(4) 44(1) 1_555 2_555 2_555 2_555 yes
Rh(2) S(2) C(3) C(5) -31(5) 1_555 2_555 2_555 1_555 yes
Rh(2) S(2) C(3) C(6) 19(2) 1_555 2_555 2_555 1_555 yes
Rh(2) S(2) V(2) S(2) -43.18(5) 1_555 3_555 1_555 1_555 yes
Rh(2) S(2) V(2) S(2) 43.18(5) 1_555 3_555 1_555 2_555 yes
Rh(2) S(2) V(2) S(2) 136.82(5) 1_555 3_555 1_555 4_557 yes
Rh(2) S(2) V(2) S(2) -136.82(5) 1_555 3_555 1_555 5_557 yes
Rh(2) S(2) V(2) S(3) -22.8(3) 1_555 3_555 1_555 1_555 yes
Rh(2) S(2) V(2) S(3) 58.4(4) 1_555 3_555 1_555 2_555 yes
Rh(2) S(2) V(2) S(3) -79.5(9) 1_555 3_555 1_555 3_555 yes
Rh(2) S(2) V(2) S(3) 157.2(3) 1_555 3_555 1_555 4_557 yes
Rh(2) S(2) V(2) S(3) -121.6(4) 1_555 3_555 1_555 5_557 yes
Rh(2) S(2) V(2) S(3) 100.5(9) 1_555 3_555 1_555 6_557 yes
Rh(2) S(2) S(3) V(2) 74.6(2) 1_555 3_555 3_555 1_555 yes
Rh(2) S(2) S(3) C(5) -48(8) 1_555 3_555 3_555 3_555 yes
Rh(2) S(2) C(3) C(4) 44(1) 1_555 3_555 3_555 3_555 yes
Rh(2) S(2) C(3) C(5) -31(5) 1_555 3_555 3_555 2_555 yes
Rh(2) S(2) C(3) C(6) 19(2) 1_555 3_555 3_555 2_555 yes
Rh(2) S(3) V(2) S(2) 81.2(8) 1_555 1_555 1_555 1_555 yes
Rh(2) S(3) V(2) S(2) -58.9(2) 1_555 1_555 1_555 2_555 yes
Rh(2) S(3) V(2) S(2) 22.9(3) 1_555 1_555 1_555 3_555 yes
Rh(2) S(3) V(2) S(2) -98.8(8) 1_555 1_555 1_555 4_557 yes
Rh(2) S(3) V(2) S(2) 121.1(2) 1_555 1_555 1_555 5_557 yes
Rh(2) S(3) V(2) S(2) -157.1(3) 1_555 1_555 1_555 6_557 yes
Rh(2) S(3) V(2) S(3) -42.9(2) 1_555 1_555 1_555 2_555 yes
Rh(2) S(3) V(2) S(3) 42.9(2) 1_555 1_555 1_555 3_555 yes
Rh(2) S(3) V(2) S(3) 137.1(2) 1_555 1_555 1_555 5_557 yes
Rh(2) S(3) V(2) S(3) -137.1(2) 1_555 1_555 1_555 6_557 yes
Rh(2) S(3) S(2) V(2) -74.6(2) 1_555 1_555 1_555 1_555 yes
Rh(2) S(3) S(2) C(3) 63(3) 1_555 1_555 1_555 1_555 yes
Rh(2) S(3) C(5) C(3) 61(5) 1_555 1_555 1_555 2_555 yes
Rh(2) S(3) C(5) C(4) -23(4) 1_555 1_555 1_555 2_555 yes
Rh(2) S(3) C(5) C(6) -56(5) 1_555 1_555 1_555 1_555 yes
Rh(2) S(3) V(2) S(2) 22.9(3) 1_555 2_555 1_555 1_555 yes
Rh(2) S(3) V(2) S(2) 81.2(8) 1_555 2_555 1_555 2_555 yes
Rh(2) S(3) V(2) S(2) -58.9(2) 1_555 2_555 1_555 3_555 yes
Rh(2) S(3) V(2) S(2) -157.1(3) 1_555 2_555 1_555 4_557 yes
Rh(2) S(3) V(2) S(2) -98.8(8) 1_555 2_555 1_555 5_557 yes
Rh(2) S(3) V(2) S(2) 121.1(2) 1_555 2_555 1_555 6_557 yes
Rh(2) S(3) V(2) S(3) 42.9(2) 1_555 2_555 1_555 1_555 yes
Rh(2) S(3) V(2) S(3) -42.9(2) 1_555 2_555 1_555 3_555 yes
Rh(2) S(3) V(2) S(3) -137.1(2) 1_555 2_555 1_555 4_557 yes
Rh(2) S(3) V(2) S(3) 137.1(2) 1_555 2_555 1_555 6_557 yes
Rh(2) S(3) S(2) V(2) -74.6(2) 1_555 2_555 2_555 1_555 yes
Rh(2) S(3) S(2) C(3) 63(3) 1_555 2_555 2_555 2_555 yes
Rh(2) S(3) C(5) C(3) 61(5) 1_555 2_555 2_555 3_555 yes
Rh(2) S(3) C(5) C(4) -23(4) 1_555 2_555 2_555 3_555 yes
Rh(2) S(3) C(5) C(6) -56(5) 1_555 2_555 2_555 2_555 yes
Rh(2) S(3) V(2) S(2) -58.9(2) 1_555 3_555 1_555 1_555 yes
Rh(2) S(3) V(2) S(2) 22.9(3) 1_555 3_555 1_555 2_555 yes
Rh(2) S(3) V(2) S(2) 81.2(8) 1_555 3_555 1_555 3_555 yes
Rh(2) S(3) V(2) S(2) 121.1(2) 1_555 3_555 1_555 4_557 yes
Rh(2) S(3) V(2) S(2) -157.1(3) 1_555 3_555 1_555 5_557 yes
Rh(2) S(3) V(2) S(2) -98.8(8) 1_555 3_555 1_555 6_557 yes
Rh(2) S(3) V(2) S(3) -42.9(2) 1_555 3_555 1_555 1_555 yes
Rh(2) S(3) V(2) S(3) 42.9(2) 1_555 3_555 1_555 2_555 yes
Rh(2) S(3) V(2) S(3) 137.1(2) 1_555 3_555 1_555 4_557 yes
Rh(2) S(3) V(2) S(3) -137.1(2) 1_555 3_555 1_555 5_557 yes
Rh(2) S(3) S(2) V(2) -74.6(2) 1_555 3_555 3_555 1_555 yes
Rh(2) S(3) S(2) C(3) 63(3) 1_555 3_555 3_555 3_555 yes
Rh(2) S(3) C(5) C(3) 61(5) 1_555 3_555 3_555 1_555 yes
Rh(2) S(3) C(5) C(4) -23(4) 1_555 3_555 3_555 1_555 yes
Rh(2) S(3) C(5) C(6) -56(5) 1_555 3_555 3_555 3_555 yes
Rh(2) N(2) N(3) C(4) 122(2) 1_555 1_555 3_555 1_555 yes
Rh(2) N(2) N(3) C(6) 123(3) 1_555 1_555 3_555 3_555 yes
Rh(2) N(2) C(4) N(3) -65(4) 1_555 1_555 1_555 3_555 yes
Rh(2) N(2) C(4) C(3) 31(1) 1_555 1_555 1_555 1_555 yes
Rh(2) N(2) C(4) C(5) 63(2) 1_555 1_555 1_555 3_555 yes
Rh(2) N(2) C(4) C(6) 117(6) 1_555 1_555 1_555 3_555 yes
Rh(2) N(2) C(6) N(3) -80(4) 1_555 1_555 3_555 3_555 yes
Rh(2) N(2) C(6) C(3) -26(4) 1_555 1_555 3_555 1_555 yes
Rh(2) N(2) C(6) C(4) -79(5) 1_555 1_555 3_555 1_555 yes
Rh(2) N(2) C(6) C(5) 7(6) 1_555 1_555 3_555 3_555 yes
Rh(2) N(2) N(3) C(4) 122(2) 1_555 2_555 1_555 2_555 yes
Rh(2) N(2) N(3) C(6) 123(3) 1_555 2_555 1_555 1_555 yes
Rh(2) N(2) C(4) N(3) -65(4) 1_555 2_555 2_555 1_555 yes
Rh(2) N(2) C(4) C(3) 31(1) 1_555 2_555 2_555 2_555 yes
Rh(2) N(2) C(4) C(5) 63(2) 1_555 2_555 2_555 1_555 yes
Rh(2) N(2) C(4) C(6) 117(6) 1_555 2_555 2_555 1_555 yes
Rh(2) N(2) C(6) N(3) -80(4) 1_555 2_555 1_555 1_555 yes
Rh(2) N(2) C(6) C(3) -26(4) 1_555 2_555 1_555 2_555 yes
Rh(2) N(2) C(6) C(4) -79(5) 1_555 2_555 1_555 2_555 yes
Rh(2) N(2) C(6) C(5) 7(6) 1_555 2_555 1_555 1_555 yes
Rh(2) N(2) N(3) C(4) 122(2) 1_555 3_555 2_555 3_555 yes
Rh(2) N(2) N(3) C(6) 123(3) 1_555 3_555 2_555 2_555 yes
Rh(2) N(2) C(4) N(3) -65(4) 1_555 3_555 3_555 2_555 yes
Rh(2) N(2) C(4) C(3) 31(1) 1_555 3_555 3_555 3_555 yes
Rh(2) N(2) C(4) C(5) 63(2) 1_555 3_555 3_555 2_555 yes
Rh(2) N(2) C(4) C(6) 117(6) 1_555 3_555 3_555 2_555 yes
Rh(2) N(2) C(6) N(3) -80(4) 1_555 3_555 2_555 2_555 yes
Rh(2) N(2) C(6) C(3) -26(4) 1_555 3_555 2_555 3_555 yes
Rh(2) N(2) C(6) C(4) -79(5) 1_555 3_555 2_555 3_555 yes
Rh(2) N(2) C(6) C(5) 7(6) 1_555 3_555 2_555 2_555 yes
Rh(2) N(3) N(2) C(4) -122(2) 1_555 1_555 2_555 2_555 yes
Rh(2) N(3) N(2) C(6) -123(3) 1_555 1_555 2_555 1_555 yes
Rh(2) N(3) C(4) N(2) 70(3) 1_555 1_555 2_555 2_555 yes
Rh(2) N(3) C(4) C(3) -29(5) 1_555 1_555 2_555 2_555 yes
Rh(2) N(3) C(4) C(5) 11(5) 1_555 1_555 2_555 1_555 yes
Rh(2) N(3) C(4) C(6) 72(7) 1_555 1_555 2_555 1_555 yes
Rh(2) N(3) C(6) N(2) 56(3) 1_555 1_555 1_555 2_555 yes
Rh(2) N(3) C(6) C(3) -70(2) 1_555 1_555 1_555 2_555 yes
Rh(2) N(3) C(6) C(4) -120(5) 1_555 1_555 1_555 2_555 yes
Rh(2) N(3) C(6) C(5) -45(5) 1_555 1_555 1_555 1_555 yes
Rh(2) N(3) N(2) C(4) -122(2) 1_555 2_555 3_555 3_555 yes
Rh(2) N(3) N(2) C(6) -123(3) 1_555 2_555 3_555 2_555 yes
Rh(2) N(3) C(4) N(2) 70(3) 1_555 2_555 3_555 3_555 yes
Rh(2) N(3) C(4) C(3) -29(5) 1_555 2_555 3_555 3_555 yes
Rh(2) N(3) C(4) C(5) 11(5) 1_555 2_555 3_555 2_555 yes
Rh(2) N(3) C(4) C(6) 72(7) 1_555 2_555 3_555 2_555 yes
Rh(2) N(3) C(6) N(2) 56(3) 1_555 2_555 2_555 3_555 yes
Rh(2) N(3) C(6) C(3) -70(2) 1_555 2_555 2_555 3_555 yes
Rh(2) N(3) C(6) C(4) -120(5) 1_555 2_555 2_555 3_555 yes
Rh(2) N(3) C(6) C(5) -45(5) 1_555 2_555 2_555 2_555 yes
Rh(2) N(3) N(2) C(4) -122(2) 1_555 3_555 1_555 1_555 yes
Rh(2) N(3) N(2) C(6) -123(3) 1_555 3_555 1_555 3_555 yes
Rh(2) N(3) C(4) N(2) 70(3) 1_555 3_555 1_555 1_555 yes
Rh(2) N(3) C(4) C(3) -29(5) 1_555 3_555 1_555 1_555 yes
Rh(2) N(3) C(4) C(5) 11(5) 1_555 3_555 1_555 3_555 yes
Rh(2) N(3) C(4) C(6) 72(7) 1_555 3_555 1_555 3_555 yes
Rh(2) N(3) C(6) N(2) 56(3) 1_555 3_555 3_555 1_555 yes
Rh(2) N(3) C(6) C(3) -70(2) 1_555 3_555 3_555 1_555 yes
Rh(2) N(3) C(6) C(4) -120(5) 1_555 3_555 3_555 1_555 yes
Rh(2) N(3) C(6) C(5) -45(5) 1_555 3_555 3_555 3_555 yes
V(1) S(1) Rh(1) S(1) 45.06(5) 1_555 1_555 1_555 2_655 yes
V(1) S(1) Rh(1) S(1) -45.05(4) 1_555 1_555 1_555 3_665 yes
V(1) S(1) Rh(1) N(1) -133.9(3) 1_555 1_555 1_555 1_555 yes
V(1) S(1) Rh(1) N(1) 131.1(3) 1_555 1_555 1_555 2_655 yes
V(1) S(1) Rh(1) N(1) -30(3) 1_555 1_555 1_555 3_665 yes
V(1) S(1) V(1) S(1) -153.47(5) 1_555 1_555 18_546 18_546 yes
V(1) S(1) V(1) S(1) 120.67(3) 1_555 1_555 18_546 17_556 yes
V(1) S(1) V(1) S(1) -59.29(3) 1_555 1_555 18_546 2_655 yes
V(1) S(1) V(1) S(1) -5.78(3) 1_555 1_555 18_546 16_656 yes
V(1) S(1) V(1) S(1) 26.51(5) 1_555 1_555 18_546 3_665 yes
V(1) S(1) V(1) S(1) -128.48(3) 1_555 1_555 17_556 18_546 yes
V(1) S(1) V(1) S(1) 145.67(5) 1_555 1_555 17_556 17_556 yes
V(1) S(1) V(1) S(1) -34.32(5) 1_555 1_555 17_556 2_655 yes
V(1) S(1) V(1) S(1) -23.21(3) 1_555 1_555 17_556 16_656 yes
V(1) S(1) V(1) S(1) 51.49(3) 1_555 1_555 17_556 3_665 yes
V(1) S(1) V(1) S(1) 116.97(8) 1_555 1_555 2_655 18_546 yes
V(1) S(1) V(1) S(1) 31.16(5) 1_555 1_555 2_655 17_556 yes
V(1) S(1) V(1) S(1) -148.84(5) 1_555 1_555 2_655 2_655 yes
V(1) S(1) V(1) S(1) 42.27(6) 1_555 1_555 2_655 16_656 yes
V(1) S(1) V(1) S(1) -62.99(8) 1_555 1_555 2_655 3_665 yes
V(1) S(1) V(1) S(1) -163.64(8) 1_555 1_555 16_656 18_546 yes
V(1) S(1) V(1) S(1) 110.52(3) 1_555 1_555 16_656 17_556 yes
V(1) S(1) V(1) S(1) -69.46(3) 1_555 1_555 16_656 2_655 yes
V(1) S(1) V(1) S(1) 0.0 1_555 1_555 16_656 16_656 yes
V(1) S(1) V(1) S(1) 16.36(8) 1_555 1_555 16_656 3_665 yes
V(1) S(1) V(1) S(1) 51.4(1) 1_555 1_555 3_665 18_546 yes
V(1) S(1) V(1) S(1) -34.4(1) 1_555 1_555 3_665 17_556 yes
V(1) S(1) V(1) S(1) 145.6(1) 1_555 1_555 3_665 2_655 yes
V(1) S(1) V(1) S(1) 19.15(9) 1_555 1_555 3_665 16_656 yes
V(1) S(1) V(1) S(1) -128.5(1) 1_555 1_555 3_665 3_665 yes
V(1) S(1) C(1) C(2) 122.4(8) 1_555 1_555 1_555 1_555 yes
V(1) S(1) Rh(1) S(1) 45.05(4) 1_555 18_546 16_656 17_556 yes
V(1) S(1) Rh(1) S(1) -45.07(4) 1_555 18_546 16_656 16_656 yes
V(1) S(1) Rh(1) N(1) 133.9(3) 1_555 18_546 16_656 18_546 yes
V(1) S(1) Rh(1) N(1) 30(3) 1_555 18_546 16_656 17_556 yes
V(1) S(1) Rh(1) N(1) -131.1(3) 1_555 18_546 16_656 16_656 yes
V(1) S(1) V(1) S(1) 34.31(5) 1_555 18_546 18_546 1_555 yes
V(1) S(1) V(1) S(1) 128.49(3) 1_555 18_546 18_546 17_556 yes
V(1) S(1) V(1) S(1) -51.50(3) 1_555 18_546 18_546 2_655 yes
V(1) S(1) V(1) S(1) -145.66(5) 1_555 18_546 18_546 16_656 yes
V(1) S(1) V(1) S(1) -35.14(5) 1_555 18_546 18_546 3_665 yes
V(1) S(1) V(1) S(1) 34.32(4) 1_555 18_546 17_556 1_555 yes
V(1) S(1) V(1) S(1) 128.50(4) 1_555 18_546 17_556 17_556 yes
V(1) S(1) V(1) S(1) -51.47(4) 1_555 18_546 17_556 2_655 yes
V(1) S(1) V(1) S(1) -145.64(4) 1_555 18_546 17_556 16_656 yes
V(1) S(1) V(1) S(1) -19.19(2) 1_555 18_546 17_556 3_665 yes
V(1) S(1) V(1) S(1) -70.82(8) 1_555 18_546 2_655 1_555 yes
V(1) S(1) V(1) S(1) 23.34(6) 1_555 18_546 2_655 17_556 yes
V(1) S(1) V(1) S(1) -156.68(6) 1_555 18_546 2_655 2_655 yes
V(1) S(1) V(1) S(1) 109.14(8) 1_555 18_546 2_655 16_656 yes
V(1) S(1) V(1) S(1) 55.63(4) 1_555 18_546 2_655 3_665 yes
V(1) S(1) V(1) S(1) 11.11(6) 1_555 18_546 16_656 1_555 yes
V(1) S(1) V(1) S(1) 105.27(2) 1_555 18_546 16_656 17_556 yes
V(1) S(1) V(1) S(1) -74.70(2) 1_555 18_546 16_656 2_655 yes
V(1) S(1) V(1) S(1) -168.88(6) 1_555 18_546 16_656 16_656 yes
V(1) S(1) V(1) S(1) 0.0 1_555 18_546 16_656 3_665 yes
V(1) S(1) V(1) S(1) -31.14(5) 1_555 18_546 3_665 1_555 yes
V(1) S(1) V(1) S(1) 63.02(8) 1_555 18_546 3_665 17_556 yes
V(1) S(1) V(1) S(1) -116.99(8) 1_555 18_546 3_665 2_655 yes
V(1) S(1) V(1) S(1) 148.84(5) 1_555 18_546 3_665 16_656 yes
V(1) S(1) V(1) S(1) 79.38(8) 1_555 18_546 3_665 3_665 yes
V(1) S(1) C(1) C(2) -122.4(8) 1_555 18_546 18_546 18_546 yes
V(1) S(1) Rh(1) S(1) -45.05(4) 1_555 17_556 16_656 18_546 yes
V(1) S(1) Rh(1) S(1) 45.06(5) 1_555 17_556 16_656 16_656 yes
V(1) S(1) Rh(1) N(1) -131.1(3) 1_555 17_556 16_656 18_546 yes
V(1) S(1) Rh(1) N(1) 133.9(3) 1_555 17_556 16_656 17_556 yes
V(1) S(1) Rh(1) N(1) 30(3) 1_555 17_556 16_656 16_656 yes
V(1) S(1) V(1) S(1) -51.47(4) 1_555 17_556 18_546 1_555 yes
V(1) S(1) V(1) S(1) -145.66(4) 1_555 17_556 18_546 18_546 yes
V(1) S(1) V(1) S(1) 23.22(2) 1_555 17_556 18_546 2_655 yes
V(1) S(1) V(1) S(1) 128.49(4) 1_555 17_556 18_546 16_656 yes
V(1) S(1) V(1) S(1) 34.33(4) 1_555 17_556 18_546 3_665 yes
V(1) S(1) V(1) S(1) -26.52(5) 1_555 17_556 17_556 1_555 yes
V(1) S(1) V(1) S(1) -120.68(2) 1_555 17_556 17_556 18_546 yes
V(1) S(1) V(1) S(1) -10.16(4) 1_555 17_556 17_556 2_655 yes
V(1) S(1) V(1) S(1) 153.48(5) 1_555 17_556 17_556 16_656 yes
V(1) S(1) V(1) S(1) 59.30(2) 1_555 17_556 17_556 3_665 yes
V(1) S(1) V(1) S(1) -51.4(1) 1_555 17_556 2_655 1_555 yes
V(1) S(1) V(1) S(1) -145.6(1) 1_555 17_556 2_655 18_546 yes
V(1) S(1) V(1) S(1) 144.9(1) 1_555 17_556 2_655 2_655 yes
V(1) S(1) V(1) S(1) 128.6(1) 1_555 17_556 2_655 16_656 yes
V(1) S(1) V(1) S(1) 34.4(1) 1_555 17_556 2_655 3_665 yes
V(1) S(1) V(1) S(1) -32.28(5) 1_555 17_556 16_656 1_555 yes
V(1) S(1) V(1) S(1) -126.45(4) 1_555 17_556 16_656 18_546 yes
V(1) S(1) V(1) S(1) 0.0 1_555 17_556 16_656 2_655 yes
V(1) S(1) V(1) S(1) 147.69(5) 1_555 17_556 16_656 16_656 yes
V(1) S(1) V(1) S(1) 53.51(4) 1_555 17_556 16_656 3_665 yes
V(1) S(1) V(1) S(1) 23.31(6) 1_555 17_556 3_665 1_555 yes
V(1) S(1) V(1) S(1) -70.84(8) 1_555 17_556 3_665 18_546 yes
V(1) S(1) V(1) S(1) -81.96(5) 1_555 17_556 3_665 2_655 yes
V(1) S(1) V(1) S(1) -156.65(6) 1_555 17_556 3_665 16_656 yes
V(1) S(1) V(1) S(1) 109.16(8) 1_555 17_556 3_665 3_665 yes
V(1) S(1) C(1) C(2) -122.4(8) 1_555 17_556 17_556 17_556 yes
V(1) S(1) Rh(1) S(1) -45.05(5) 1_555 2_655 1_555 1_555 yes
V(1) S(1) Rh(1) S(1) 45.06(4) 1_555 2_655 1_555 3_665 yes
V(1) S(1) Rh(1) N(1) -30(3) 1_555 2_655 1_555 1_555 yes
V(1) S(1) Rh(1) N(1) -133.9(3) 1_555 2_655 1_555 2_655 yes
V(1) S(1) Rh(1) N(1) 131.1(3) 1_555 2_655 1_555 3_665 yes
V(1) S(1) V(1) S(1) 51.47(4) 1_555 2_655 18_546 1_555 yes
V(1) S(1) V(1) S(1) 145.65(4) 1_555 2_655 18_546 18_546 yes
V(1) S(1) V(1) S(1) -23.23(2) 1_555 2_655 18_546 17_556 yes
V(1) S(1) V(1) S(1) -128.49(4) 1_555 2_655 18_546 16_656 yes
V(1) S(1) V(1) S(1) -34.34(4) 1_555 2_655 18_546 3_665 yes
V(1) S(1) V(1) S(1) 26.52(5) 1_555 2_655 17_556 1_555 yes
V(1) S(1) V(1) S(1) 120.68(2) 1_555 2_655 17_556 18_546 yes
V(1) S(1) V(1) S(1) 10.16(4) 1_555 2_655 17_556 17_556 yes
V(1) S(1) V(1) S(1) -153.47(5) 1_555 2_655 17_556 16_656 yes
V(1) S(1) V(1) S(1) -59.30(2) 1_555 2_655 17_556 3_665 yes
V(1) S(1) V(1) S(1) 51.4(1) 1_555 2_655 2_655 1_555 yes
V(1) S(1) V(1) S(1) 145.6(1) 1_555 2_655 2_655 18_546 yes
V(1) S(1) V(1) S(1) -144.9(1) 1_555 2_655 2_655 17_556 yes
V(1) S(1) V(1) S(1) -128.6(1) 1_555 2_655 2_655 16_656 yes
V(1) S(1) V(1) S(1) -34.4(1) 1_555 2_655 2_655 3_665 yes
V(1) S(1) V(1) S(1) 32.29(5) 1_555 2_655 16_656 1_555 yes
V(1) S(1) V(1) S(1) 126.45(4) 1_555 2_655 16_656 18_546 yes
V(1) S(1) V(1) S(1) 0.0 1_555 2_655 16_656 17_556 yes
V(1) S(1) V(1) S(1) -147.69(5) 1_555 2_655 16_656 16_656 yes
V(1) S(1) V(1) S(1) -53.52(4) 1_555 2_655 16_656 3_665 yes
V(1) S(1) V(1) S(1) -23.33(6) 1_555 2_655 3_665 1_555 yes
V(1) S(1) V(1) S(1) 70.83(8) 1_555 2_655 3_665 18_546 yes
V(1) S(1) V(1) S(1) 81.94(5) 1_555 2_655 3_665 17_556 yes
V(1) S(1) V(1) S(1) 156.63(6) 1_555 2_655 3_665 16_656 yes
V(1) S(1) V(1) S(1) -109.18(8) 1_555 2_655 3_665 3_665 yes
V(1) S(1) C(1) C(2) 122.4(8) 1_555 2_655 2_655 2_655 yes
V(1) S(1) Rh(1) S(1) 45.06(4) 1_555 16_656 16_656 18_546 yes
V(1) S(1) Rh(1) S(1) -45.05(5) 1_555 16_656 16_656 17_556 yes
V(1) S(1) Rh(1) N(1) 30(3) 1_555 16_656 16_656 18_546 yes
V(1) S(1) Rh(1) N(1) -131.1(3) 1_555 16_656 16_656 17_556 yes
V(1) S(1) Rh(1) N(1) 133.9(3) 1_555 16_656 16_656 16_656 yes
V(1) S(1) V(1) S(1) 5.77(3) 1_555 16_656 18_546 1_555 yes
V(1) S(1) V(1) S(1) 153.47(5) 1_555 16_656 18_546 18_546 yes
V(1) S(1) V(1) S(1) -120.68(3) 1_555 16_656 18_546 17_556 yes
V(1) S(1) V(1) S(1) 59.29(3) 1_555 16_656 18_546 2_655 yes
V(1) S(1) V(1) S(1) -26.51(5) 1_555 16_656 18_546 3_665 yes
V(1) S(1) V(1) S(1) 23.20(3) 1_555 16_656 17_556 1_555 yes
V(1) S(1) V(1) S(1) 128.46(3) 1_555 16_656 17_556 18_546 yes
V(1) S(1) V(1) S(1) -145.69(5) 1_555 16_656 17_556 17_556 yes
V(1) S(1) V(1) S(1) 34.31(5) 1_555 16_656 17_556 2_655 yes
V(1) S(1) V(1) S(1) -51.50(3) 1_555 16_656 17_556 3_665 yes
V(1) S(1) V(1) S(1) -42.27(6) 1_555 16_656 2_655 1_555 yes
V(1) S(1) V(1) S(1) -116.96(8) 1_555 16_656 2_655 18_546 yes
V(1) S(1) V(1) S(1) -31.15(5) 1_555 16_656 2_655 17_556 yes
V(1) S(1) V(1) S(1) 148.85(5) 1_555 16_656 2_655 2_655 yes
V(1) S(1) V(1) S(1) 63.00(8) 1_555 16_656 2_655 3_665 yes
V(1) S(1) V(1) S(1) 0.0 1_555 16_656 16_656 1_555 yes
V(1) S(1) V(1) S(1) 163.64(8) 1_555 16_656 16_656 18_546 yes
V(1) S(1) V(1) S(1) -110.52(3) 1_555 16_656 16_656 17_556 yes
V(1) S(1) V(1) S(1) 69.46(3) 1_555 16_656 16_656 2_655 yes
V(1) S(1) V(1) S(1) -16.36(8) 1_555 16_656 16_656 3_665 yes
V(1) S(1) V(1) S(1) -19.13(9) 1_555 16_656 3_665 1_555 yes
V(1) S(1) V(1) S(1) -51.4(1) 1_555 16_656 3_665 18_546 yes
V(1) S(1) V(1) S(1) 34.4(1) 1_555 16_656 3_665 17_556 yes
V(1) S(1) V(1) S(1) -145.6(1) 1_555 16_656 3_665 2_655 yes
V(1) S(1) V(1) S(1) 128.6(1) 1_555 16_656 3_665 3_665 yes
V(1) S(1) Rh(1) S(1) 45.05(4) 1_555 3_665 1_555 1_555 yes
V(1) S(1) Rh(1) S(1) -45.07(4) 1_555 3_665 1_555 2_655 yes
V(1) S(1) Rh(1) N(1) 131.1(3) 1_555 3_665 1_555 1_555 yes
V(1) S(1) Rh(1) N(1) -30(3) 1_555 3_665 1_555 2_655 yes
V(1) S(1) Rh(1) N(1) -133.9(3) 1_555 3_665 1_555 3_665 yes
V(1) S(1) V(1) S(1) -34.30(5) 1_555 3_665 18_546 1_555 yes
V(1) S(1) V(1) S(1) 35.16(5) 1_555 3_665 18_546 18_546 yes
V(1) S(1) V(1) S(1) -128.48(3) 1_555 3_665 18_546 17_556 yes
V(1) S(1) V(1) S(1) 51.52(3) 1_555 3_665 18_546 2_655 yes
V(1) S(1) V(1) S(1) 145.68(5) 1_555 3_665 18_546 16_656 yes
V(1) S(1) V(1) S(1) -34.32(4) 1_555 3_665 17_556 1_555 yes
V(1) S(1) V(1) S(1) 19.20(2) 1_555 3_665 17_556 18_546 yes
V(1) S(1) V(1) S(1) -128.49(4) 1_555 3_665 17_556 17_556 yes
V(1) S(1) V(1) S(1) 51.48(4) 1_555 3_665 17_556 2_655 yes
V(1) S(1) V(1) S(1) 145.64(4) 1_555 3_665 17_556 16_656 yes
V(1) S(1) V(1) S(1) 70.81(8) 1_555 3_665 2_655 1_555 yes
V(1) S(1) V(1) S(1) -55.65(4) 1_555 3_665 2_655 18_546 yes
V(1) S(1) V(1) S(1) -23.36(6) 1_555 3_665 2_655 17_556 yes
V(1) S(1) V(1) S(1) 156.66(6) 1_555 3_665 2_655 2_655 yes
V(1) S(1) V(1) S(1) -109.16(8) 1_555 3_665 2_655 16_656 yes
V(1) S(1) V(1) S(1) -11.11(6) 1_555 3_665 16_656 1_555 yes
V(1) S(1) V(1) S(1) 0.0 1_555 3_665 16_656 18_546 yes
V(1) S(1) V(1) S(1) -105.26(2) 1_555 3_665 16_656 17_556 yes
V(1) S(1) V(1) S(1) 74.70(2) 1_555 3_665 16_656 2_655 yes
V(1) S(1) V(1) S(1) 168.88(6) 1_555 3_665 16_656 16_656 yes
V(1) S(1) V(1) S(1) 31.15(5) 1_555 3_665 3_665 1_555 yes
V(1) S(1) V(1) S(1) -79.37(8) 1_555 3_665 3_665 18_546 yes
V(1) S(1) V(1) S(1) -63.01(8) 1_555 3_665 3_665 17_556 yes
V(1) S(1) V(1) S(1) 116.99(8) 1_555 3_665 3_665 2_655 yes
V(1) S(1) V(1) S(1) -148.83(5) 1_555 3_665 3_665 16_656 yes
V(1) S(1) C(1) C(2) 122.4(8) 1_555 3_665 3_665 3_665 yes
V(2) S(2) Rh(2) S(2) 45.34(6) 1_555 1_555 1_555 2_555 yes
V(2) S(2) Rh(2) S(2) -45.34(6) 1_555 1_555 1_555 3_555 yes
V(2) S(2) Rh(2) S(3) 82.5(9) 1_555 1_555 1_555 1_555 yes
V(2) S(2) Rh(2) S(3) 24.8(3) 1_555 1_555 1_555 2_555 yes
V(2) S(2) Rh(2) S(3) -61.2(4) 1_555 1_555 1_555 3_555 yes
V(2) S(2) Rh(2) N(2) -135.7(3) 1_555 1_555 1_555 1_555 yes
V(2) S(2) Rh(2) N(2) 131.6(4) 1_555 1_555 1_555 2_555 yes
V(2) S(2) Rh(2) N(2) -64(5) 1_555 1_555 1_555 3_555 yes
V(2) S(2) Rh(2) N(3) 115(1) 1_555 1_555 1_555 1_555 yes
V(2) S(2) Rh(2) N(3) -87(3) 1_555 1_555 1_555 2_555 yes
V(2) S(2) Rh(2) N(3) -152(1) 1_555 1_555 1_555 3_555 yes
V(2) S(2) S(3) C(5) -123(8) 1_555 1_555 1_555 1_555 yes
V(2) S(2) C(3) C(4) 118(1) 1_555 1_555 1_555 1_555 yes
V(2) S(2) C(3) C(5) 41(5) 1_555 1_555 1_555 3_555 yes
V(2) S(2) C(3) C(6) 93(2) 1_555 1_555 1_555 3_555 yes
V(2) S(2) Rh(2) S(2) -45.34(6) 1_555 2_555 1_555 1_555 yes
V(2) S(2) Rh(2) S(2) 45.34(6) 1_555 2_555 1_555 3_555 yes
V(2) S(2) Rh(2) S(3) -61.2(4) 1_555 2_555 1_555 1_555 yes
V(2) S(2) Rh(2) S(3) 82.5(9) 1_555 2_555 1_555 2_555 yes
V(2) S(2) Rh(2) S(3) 24.8(3) 1_555 2_555 1_555 3_555 yes
V(2) S(2) Rh(2) N(2) -64(5) 1_555 2_555 1_555 1_555 yes
V(2) S(2) Rh(2) N(2) -135.7(3) 1_555 2_555 1_555 2_555 yes
V(2) S(2) Rh(2) N(2) 131.6(4) 1_555 2_555 1_555 3_555 yes
V(2) S(2) Rh(2) N(3) -152(1) 1_555 2_555 1_555 1_555 yes
V(2) S(2) Rh(2) N(3) 115(1) 1_555 2_555 1_555 2_555 yes
V(2) S(2) Rh(2) N(3) -87(3) 1_555 2_555 1_555 3_555 yes
V(2) S(2) S(3) C(5) -123(8) 1_555 2_555 2_555 2_555 yes
V(2) S(2) C(3) C(4) 118(1) 1_555 2_555 2_555 2_555 yes
V(2) S(2) C(3) C(5) 41(5) 1_555 2_555 2_555 1_555 yes
V(2) S(2) C(3) C(6) 93(2) 1_555 2_555 2_555 1_555 yes
V(2) S(2) Rh(2) S(2) 45.34(6) 1_555 3_555 1_555 1_555 yes
V(2) S(2) Rh(2) S(2) -45.34(6) 1_555 3_555 1_555 2_555 yes
V(2) S(2) Rh(2) S(3) 24.8(3) 1_555 3_555 1_555 1_555 yes
V(2) S(2) Rh(2) S(3) -61.2(4) 1_555 3_555 1_555 2_555 yes
V(2) S(2) Rh(2) S(3) 82.5(9) 1_555 3_555 1_555 3_555 yes
V(2) S(2) Rh(2) N(2) 131.6(4) 1_555 3_555 1_555 1_555 yes
V(2) S(2) Rh(2) N(2) -64(5) 1_555 3_555 1_555 2_555 yes
V(2) S(2) Rh(2) N(2) -135.7(3) 1_555 3_555 1_555 3_555 yes
V(2) S(2) Rh(2) N(3) -87(3) 1_555 3_555 1_555 1_555 yes
V(2) S(2) Rh(2) N(3) -152(1) 1_555 3_555 1_555 2_555 yes
V(2) S(2) Rh(2) N(3) 115(1) 1_555 3_555 1_555 3_555 yes
V(2) S(2) S(3) C(5) -123(8) 1_555 3_555 3_555 3_555 yes
V(2) S(2) C(3) C(4) 118(1) 1_555 3_555 3_555 3_555 yes
V(2) S(2) C(3) C(5) 41(5) 1_555 3_555 3_555 2_555 yes
V(2) S(2) C(3) C(6) 93(2) 1_555 3_555 3_555 2_555 yes
V(2) S(2) S(3) C(5) 123(8) 1_555 4_557 4_557 4_557 yes
V(2) S(2) C(3) C(4) -118(1) 1_555 4_557 4_557 4_557 yes
V(2) S(2) C(3) C(5) -41(5) 1_555 4_557 4_557 6_557 yes
V(2) S(2) C(3) C(6) -93(2) 1_555 4_557 4_557 6_557 yes
V(2) S(2) S(3) C(5) 123(8) 1_555 5_557 5_557 5_557 yes
V(2) S(2) C(3) C(4) -118(1) 1_555 5_557 5_557 5_557 yes
V(2) S(2) C(3) C(5) -41(5) 1_555 5_557 5_557 4_557 yes
V(2) S(2) C(3) C(6) -93(2) 1_555 5_557 5_557 4_557 yes
V(2) S(2) S(3) C(5) 123(8) 1_555 6_557 6_557 6_557 yes
V(2) S(2) C(3) C(4) -118(1) 1_555 6_557 6_557 6_557 yes
V(2) S(2) C(3) C(5) -41(5) 1_555 6_557 6_557 5_557 yes
V(2) S(2) C(3) C(6) -93(2) 1_555 6_557 6_557 5_557 yes
V(2) S(3) Rh(2) S(2) -79.7(8) 1_555 1_555 1_555 1_555 yes
V(2) S(3) Rh(2) S(2) 60.5(2) 1_555 1_555 1_555 2_555 yes
V(2) S(3) Rh(2) S(2) -24.6(3) 1_555 1_555 1_555 3_555 yes
V(2) S(3) Rh(2) S(3) 45.8(3) 1_555 1_555 1_555 2_555 yes
V(2) S(3) Rh(2) S(3) -45.8(3) 1_555 1_555 1_555 3_555 yes
V(2) S(3) Rh(2) N(2) -119.7(4) 1_555 1_555 1_555 1_555 yes
V(2) S(3) Rh(2) N(2) 152.1(5) 1_555 1_555 1_555 2_555 yes
V(2) S(3) Rh(2) N(2) 95(1) 1_555 1_555 1_555 3_555 yes
V(2) S(3) Rh(2) N(3) 132(1) 1_555 1_555 1_555 1_555 yes
V(2) S(3) Rh(2) N(3) 16(21) 1_555 1_555 1_555 2_555 yes
V(2) S(3) Rh(2) N(3) -130(1) 1_555 1_555 1_555 3_555 yes
V(2) S(3) S(2) C(3) 137(3) 1_555 1_555 1_555 1_555 yes
V(2) S(3) C(5) C(3) -9(6) 1_555 1_555 1_555 2_555 yes
V(2) S(3) C(5) C(4) -94(3) 1_555 1_555 1_555 2_555 yes
V(2) S(3) C(5) C(6) -127(4) 1_555 1_555 1_555 1_555 yes
V(2) S(3) Rh(2) S(2) -24.6(3) 1_555 2_555 1_555 1_555 yes
V(2) S(3) Rh(2) S(2) -79.7(8) 1_555 2_555 1_555 2_555 yes
V(2) S(3) Rh(2) S(2) 60.5(2) 1_555 2_555 1_555 3_555 yes
V(2) S(3) Rh(2) S(3) -45.8(3) 1_555 2_555 1_555 1_555 yes
V(2) S(3) Rh(2) S(3) 45.8(3) 1_555 2_555 1_555 3_555 yes
V(2) S(3) Rh(2) N(2) 95(1) 1_555 2_555 1_555 1_555 yes
V(2) S(3) Rh(2) N(2) -119.7(4) 1_555 2_555 1_555 2_555 yes
V(2) S(3) Rh(2) N(2) 152.1(5) 1_555 2_555 1_555 3_555 yes
V(2) S(3) Rh(2) N(3) -130(1) 1_555 2_555 1_555 1_555 yes
V(2) S(3) Rh(2) N(3) 132(1) 1_555 2_555 1_555 2_555 yes
V(2) S(3) Rh(2) N(3) 16(21) 1_555 2_555 1_555 3_555 yes
V(2) S(3) S(2) C(3) 137(3) 1_555 2_555 2_555 2_555 yes
V(2) S(3) C(5) C(3) -9(6) 1_555 2_555 2_555 3_555 yes
V(2) S(3) C(5) C(4) -94(3) 1_555 2_555 2_555 3_555 yes
V(2) S(3) C(5) C(6) -127(4) 1_555 2_555 2_555 2_555 yes
V(2) S(3) Rh(2) S(2) 60.5(2) 1_555 3_555 1_555 1_555 yes
V(2) S(3) Rh(2) S(2) -24.6(3) 1_555 3_555 1_555 2_555 yes
V(2) S(3) Rh(2) S(2) -79.7(8) 1_555 3_555 1_555 3_555 yes
V(2) S(3) Rh(2) S(3) 45.8(3) 1_555 3_555 1_555 1_555 yes
V(2) S(3) Rh(2) S(3) -45.8(3) 1_555 3_555 1_555 2_555 yes
V(2) S(3) Rh(2) N(2) 152.1(5) 1_555 3_555 1_555 1_555 yes
V(2) S(3) Rh(2) N(2) 95(1) 1_555 3_555 1_555 2_555 yes
V(2) S(3) Rh(2) N(2) -119.7(4) 1_555 3_555 1_555 3_555 yes
V(2) S(3) Rh(2) N(3) 16(21) 1_555 3_555 1_555 1_555 yes
V(2) S(3) Rh(2) N(3) -130(1) 1_555 3_555 1_555 2_555 yes
V(2) S(3) Rh(2) N(3) 132(1) 1_555 3_555 1_555 3_555 yes
V(2) S(3) S(2) C(3) 137(3) 1_555 3_555 3_555 3_555 yes
V(2) S(3) C(5) C(3) -9(6) 1_555 3_555 3_555 1_555 yes
V(2) S(3) C(5) C(4) -94(3) 1_555 3_555 3_555 1_555 yes
V(2) S(3) C(5) C(6) -127(4) 1_555 3_555 3_555 3_555 yes
V(2) S(3) S(2) C(3) -137(3) 1_555 4_557 4_557 4_557 yes
V(2) S(3) C(5) C(3) 9(6) 1_555 4_557 4_557 5_557 yes
V(2) S(3) C(5) C(4) 94(3) 1_555 4_557 4_557 5_557 yes
V(2) S(3) C(5) C(6) 127(4) 1_555 4_557 4_557 4_557 yes
V(2) S(3) S(2) C(3) -137(3) 1_555 5_557 5_557 5_557 yes
V(2) S(3) C(5) C(3) 9(6) 1_555 5_557 5_557 6_557 yes
V(2) S(3) C(5) C(4) 94(3) 1_555 5_557 5_557 6_557 yes
V(2) S(3) C(5) C(6) 127(4) 1_555 5_557 5_557 5_557 yes
V(2) S(3) S(2) C(3) -137(3) 1_555 6_557 6_557 6_557 yes
V(2) S(3) C(5) C(3) 9(6) 1_555 6_557 6_557 4_557 yes
V(2) S(3) C(5) C(4) 94(3) 1_555 6_557 6_557 4_557 yes
V(2) S(3) C(5) C(6) 127(4) 1_555 6_557 6_557 6_557 yes
S(1) Rh(1) S(1) C(1) 67.4(4) 1_555 1_555 2_655 2_655 yes
S(1) Rh(1) S(1) C(1) 157.5(4) 1_555 1_555 3_665 3_665 yes
S(1) Rh(1) N(1) C(2) -5.6(7) 1_555 1_555 1_555 1_555 yes
S(1) Rh(1) N(1) C(2) -95.8(7) 1_555 1_555 2_655 2_655 yes
S(1) Rh(1) N(1) C(2) -20(4) 1_555 1_555 3_665 3_665 yes
S(1) V(1) S(1) V(1) -145.67(5) 1_555 1_555 18_546 18_546 yes
S(1) V(1) S(1) V(1) -145.65(4) 1_555 1_555 18_546 17_556 yes
S(1) V(1) S(1) V(1) 109.16(8) 1_555 1_555 18_546 2_655 yes
S(1) V(1) S(1) V(1) -168.88(6) 1_555 1_555 18_546 16_656 yes
S(1) V(1) S(1) V(1) 148.85(5) 1_555 1_555 18_546 3_665 yes
S(1) V(1) S(1) C(1) -48.3(4) 1_555 1_555 18_546 18_546 yes
S(1) V(1) S(1) V(1) 128.49(4) 1_555 1_555 17_556 18_546 yes
S(1) V(1) S(1) V(1) 153.47(5) 1_555 1_555 17_556 17_556 yes
S(1) V(1) S(1) V(1) 128.6(1) 1_555 1_555 17_556 2_655 yes
S(1) V(1) S(1) V(1) 147.69(5) 1_555 1_555 17_556 16_656 yes
S(1) V(1) S(1) V(1) -156.68(6) 1_555 1_555 17_556 3_665 yes
S(1) V(1) S(1) C(1) -134.2(4) 1_555 1_555 17_556 17_556 yes
S(1) V(1) S(1) V(1) -128.50(4) 1_555 1_555 2_655 18_546 yes
S(1) V(1) S(1) V(1) -153.47(5) 1_555 1_555 2_655 17_556 yes
S(1) V(1) S(1) V(1) -128.5(1) 1_555 1_555 2_655 2_655 yes
S(1) V(1) S(1) V(1) -147.69(5) 1_555 1_555 2_655 16_656 yes
S(1) V(1) S(1) V(1) 156.66(6) 1_555 1_555 2_655 3_665 yes
S(1) V(1) S(1) C(1) -45.8(4) 1_555 1_555 2_655 2_655 yes
S(1) V(1) S(1) V(1) -10.16(4) 1_555 1_555 16_656 18_546 yes
S(1) V(1) S(1) V(1) -35.16(5) 1_555 1_555 16_656 17_556 yes
S(1) V(1) S(1) V(1) 79.38(8) 1_555 1_555 16_656 2_655 yes
S(1) V(1) S(1) V(1) 0.0 1_555 1_555 16_656 16_656 yes
S(1) V(1) S(1) V(1) 144.9(1) 1_555 1_555 16_656 3_665 yes
S(1) V(1) S(1) C(1) 62.2(4) 1_555 1_555 16_656 16_656 yes
S(1) V(1) S(1) V(1) 145.69(5) 1_555 1_555 3_665 18_546 yes
S(1) V(1) S(1) V(1) 145.66(4) 1_555 1_555 3_665 17_556 yes
S(1) V(1) S(1) V(1) -109.18(8) 1_555 1_555 3_665 2_655 yes
S(1) V(1) S(1) V(1) 168.88(6) 1_555 1_555 3_665 16_656 yes
S(1) V(1) S(1) V(1) -148.84(5) 1_555 1_555 3_665 3_665 yes
S(1) V(1) S(1) C(1) -131.6(4) 1_555 1_555 3_665 3_665 yes
S(1) V(1) S(1) V(1) 34.31(5) 1_555 18_546 18_546 1_555 yes
S(1) V(1) S(1) V(1) -145.6(1) 1_555 18_546 18_546 17_556 yes
S(1) V(1) S(1) V(1) 59.30(2) 1_555 18_546 18_546 2_655 yes
S(1) V(1) S(1) V(1) 148.83(5) 1_555 18_546 18_546 16_656 yes
S(1) V(1) S(1) V(1) 69.46(3) 1_555 18_546 18_546 3_665 yes
S(1) V(1) S(1) C(1) -48.4(4) 1_555 18_546 18_546 18_546 yes
S(1) V(1) S(1) V(1) -51.47(4) 1_555 18_546 17_556 1_555 yes
S(1) V(1) S(1) V(1) -116.97(8) 1_555 18_546 17_556 17_556 yes
S(1) V(1) S(1) V(1) -51.50(3) 1_555 18_546 17_556 2_655 yes
S(1) V(1) S(1) V(1) -156.63(6) 1_555 18_546 17_556 16_656 yes
S(1) V(1) S(1) V(1) -74.70(2) 1_555 18_546 17_556 3_665 yes
S(1) V(1) S(1) C(1) -134.2(4) 1_555 18_546 17_556 17_556 yes
S(1) V(1) S(1) V(1) 51.47(4) 1_555 18_546 2_655 1_555 yes
S(1) V(1) S(1) V(1) 116.96(8) 1_555 18_546 2_655 17_556 yes
S(1) V(1) S(1) V(1) 51.49(3) 1_555 18_546 2_655 2_655 yes
S(1) V(1) S(1) V(1) 156.65(6) 1_555 18_546 2_655 16_656 yes
S(1) V(1) S(1) V(1) 74.70(2) 1_555 18_546 2_655 3_665 yes
S(1) V(1) S(1) C(1) -45.8(4) 1_555 18_546 2_655 2_655 yes
S(1) V(1) S(1) V(1) 5.77(3) 1_555 18_546 16_656 1_555 yes
S(1) V(1) S(1) V(1) 55.65(4) 1_555 18_546 16_656 17_556 yes
S(1) V(1) S(1) V(1) -19.19(2) 1_555 18_546 16_656 2_655 yes
S(1) V(1) S(1) V(1) -19.15(9) 1_555 18_546 16_656 16_656 yes
S(1) V(1) S(1) V(1) 0.0 1_555 18_546 16_656 3_665 yes
S(1) V(1) S(1) C(1) -101.9(4) 1_555 18_546 16_656 16_656 yes
S(1) V(1) S(1) V(1) -34.30(5) 1_555 18_546 3_665 1_555 yes
S(1) V(1) S(1) V(1) 145.6(1) 1_555 18_546 3_665 17_556 yes
S(1) V(1) S(1) V(1) -59.30(2) 1_555 18_546 3_665 2_655 yes
S(1) V(1) S(1) V(1) -148.84(5) 1_555 18_546 3_665 16_656 yes
S(1) V(1) S(1) V(1) -69.46(3) 1_555 18_546 3_665 3_665 yes
S(1) V(1) S(1) C(1) -131.6(4) 1_555 18_546 3_665 3_665 yes
S(1) V(1) S(1) V(1) 34.32(4) 1_555 17_556 18_546 1_555 yes
S(1) V(1) S(1) V(1) 34.4(1) 1_555 17_556 18_546 18_546 yes
S(1) V(1) S(1) V(1) 53.51(4) 1_555 17_556 18_546 2_655 yes
S(1) V(1) S(1) V(1) 109.16(8) 1_555 17_556 18_546 16_656 yes
S(1) V(1) S(1) V(1) 59.29(2) 1_555 17_556 18_546 3_665 yes
S(1) V(1) S(1) C(1) -48.4(4) 1_555 17_556 18_546 18_546 yes
S(1) V(1) S(1) V(1) -26.52(5) 1_555 17_556 17_556 1_555 yes
S(1) V(1) S(1) V(1) 63.01(8) 1_555 17_556 17_556 18_546 yes
S(1) V(1) S(1) V(1) -16.36(8) 1_555 17_556 17_556 2_655 yes
S(1) V(1) S(1) V(1) 128.6(1) 1_555 17_556 17_556 16_656 yes
S(1) V(1) S(1) V(1) -51.50(3) 1_555 17_556 17_556 3_665 yes
S(1) V(1) S(1) C(1) -134.2(4) 1_555 17_556 17_556 17_556 yes
S(1) V(1) S(1) V(1) 26.52(5) 1_555 17_556 2_655 1_555 yes
S(1) V(1) S(1) V(1) -63.02(8) 1_555 17_556 2_655 18_546 yes
S(1) V(1) S(1) V(1) 16.36(8) 1_555 17_556 2_655 2_655 yes
S(1) V(1) S(1) V(1) -128.6(1) 1_555 17_556 2_655 16_656 yes
S(1) V(1) S(1) V(1) 51.52(3) 1_555 17_556 2_655 3_665 yes
S(1) V(1) S(1) C(1) -45.8(4) 1_555 17_556 2_655 2_655 yes
S(1) V(1) S(1) V(1) 23.20(3) 1_555 17_556 16_656 1_555 yes
S(1) V(1) S(1) V(1) -81.94(5) 1_555 17_556 16_656 18_546 yes
S(1) V(1) S(1) V(1) 0.0 1_555 17_556 16_656 2_655 yes
S(1) V(1) S(1) V(1) -42.27(6) 1_555 17_556 16_656 16_656 yes
S(1) V(1) S(1) V(1) 23.22(2) 1_555 17_556 16_656 3_665 yes
S(1) V(1) S(1) C(1) -59.5(4) 1_555 17_556 16_656 16_656 yes
S(1) V(1) S(1) V(1) -34.32(4) 1_555 17_556 3_665 1_555 yes
S(1) V(1) S(1) V(1) -34.4(1) 1_555 17_556 3_665 18_546 yes
S(1) V(1) S(1) V(1) -53.52(4) 1_555 17_556 3_665 2_655 yes
S(1) V(1) S(1) V(1) -109.14(8) 1_555 17_556 3_665 16_656 yes
S(1) V(1) S(1) V(1) -59.29(2) 1_555 17_556 3_665 3_665 yes
S(1) V(1) S(1) C(1) -131.6(4) 1_555 17_556 3_665 3_665 yes
S(1) V(1) S(1) V(1) -70.82(8) 1_555 2_655 18_546 1_555 yes
S(1) V(1) S(1) V(1) -120.67(2) 1_555 2_655 18_546 18_546 yes
S(1) V(1) S(1) V(1) -126.45(4) 1_555 2_655 18_546 17_556 yes
S(1) V(1) S(1) V(1) -145.64(4) 1_555 2_655 18_546 16_656 yes
S(1) V(1) S(1) V(1) -145.6(1) 1_555 2_655 18_546 3_665 yes
S(1) V(1) S(1) C(1) -48.3(4) 1_555 2_655 18_546 18_546 yes
S(1) V(1) S(1) V(1) -51.4(1) 1_555 2_655 17_556 1_555 yes
S(1) V(1) S(1) V(1) 128.48(3) 1_555 2_655 17_556 18_546 yes
S(1) V(1) S(1) V(1) 163.64(8) 1_555 2_655 17_556 17_556 yes
S(1) V(1) S(1) V(1) 153.47(5) 1_555 2_655 17_556 16_656 yes
S(1) V(1) S(1) V(1) -116.99(8) 1_555 2_655 17_556 3_665 yes
S(1) V(1) S(1) C(1) -134.2(4) 1_555 2_655 17_556 17_556 yes
S(1) V(1) S(1) V(1) 51.4(1) 1_555 2_655 2_655 1_555 yes
S(1) V(1) S(1) V(1) -128.49(3) 1_555 2_655 2_655 18_546 yes
S(1) V(1) S(1) V(1) -163.64(8) 1_555 2_655 2_655 17_556 yes
S(1) V(1) S(1) V(1) -153.48(5) 1_555 2_655 2_655 16_656 yes
S(1) V(1) S(1) V(1) 116.99(8) 1_555 2_655 2_655 3_665 yes
S(1) V(1) S(1) C(1) -45.8(4) 1_555 2_655 2_655 2_655 yes
S(1) V(1) S(1) V(1) -42.27(6) 1_555 2_655 16_656 1_555 yes
S(1) V(1) S(1) V(1) 23.23(2) 1_555 2_655 16_656 18_546 yes
S(1) V(1) S(1) V(1) 0.0 1_555 2_655 16_656 17_556 yes
S(1) V(1) S(1) V(1) 23.21(3) 1_555 2_655 16_656 16_656 yes
S(1) V(1) S(1) V(1) -81.96(5) 1_555 2_655 16_656 3_665 yes
S(1) V(1) S(1) C(1) 120.5(4) 1_555 2_655 16_656 16_656 yes
S(1) V(1) S(1) V(1) 70.81(8) 1_555 2_655 3_665 1_555 yes
S(1) V(1) S(1) V(1) 120.68(2) 1_555 2_655 3_665 18_546 yes
S(1) V(1) S(1) V(1) 126.45(4) 1_555 2_655 3_665 17_556 yes
S(1) V(1) S(1) V(1) 145.64(4) 1_555 2_655 3_665 16_656 yes
S(1) V(1) S(1) V(1) 145.6(1) 1_555 2_655 3_665 3_665 yes
S(1) V(1) S(1) C(1) -131.6(4) 1_555 2_655 3_665 3_665 yes
S(1) V(1) S(1) V(1) 11.11(6) 1_555 16_656 18_546 1_555 yes
S(1) V(1) S(1) V(1) -31.16(5) 1_555 16_656 18_546 18_546 yes
S(1) V(1) S(1) V(1) -70.83(8) 1_555 16_656 18_546 17_556 yes
S(1) V(1) S(1) V(1) 34.33(4) 1_555 16_656 18_546 2_655 yes
S(1) V(1) S(1) V(1) 34.31(5) 1_555 16_656 18_546 3_665 yes
S(1) V(1) S(1) C(1) -48.4(4) 1_555 16_656 18_546 18_546 yes
S(1) V(1) S(1) V(1) -32.28(5) 1_555 16_656 17_556 1_555 yes
S(1) V(1) S(1) V(1) 23.36(6) 1_555 16_656 17_556 18_546 yes
S(1) V(1) S(1) V(1) -51.4(1) 1_555 16_656 17_556 17_556 yes
S(1) V(1) S(1) V(1) -26.51(5) 1_555 16_656 17_556 2_655 yes
S(1) V(1) S(1) V(1) -51.47(4) 1_555 16_656 17_556 3_665 yes
S(1) V(1) S(1) C(1) -134.2(4) 1_555 16_656 17_556 17_556 yes
S(1) V(1) S(1) V(1) 32.29(5) 1_555 16_656 2_655 1_555 yes
S(1) V(1) S(1) V(1) -23.34(6) 1_555 16_656 2_655 18_546 yes
S(1) V(1) S(1) V(1) 51.4(1) 1_555 16_656 2_655 17_556 yes
S(1) V(1) S(1) V(1) 26.51(5) 1_555 16_656 2_655 2_655 yes
S(1) V(1) S(1) V(1) 51.48(4) 1_555 16_656 2_655 3_665 yes
S(1) V(1) S(1) C(1) -45.8(4) 1_555 16_656 2_655 2_655 yes
S(1) V(1) S(1) V(1) 0.0 1_555 16_656 16_656 1_555 yes
S(1) V(1) S(1) V(1) 144.9(1) 1_555 16_656 16_656 18_546 yes
S(1) V(1) S(1) V(1) 79.37(8) 1_555 16_656 16_656 17_556 yes
S(1) V(1) S(1) V(1) -35.14(5) 1_555 16_656 16_656 2_655 yes
S(1) V(1) S(1) V(1) -10.16(4) 1_555 16_656 16_656 3_665 yes
S(1) V(1) S(1) C(1) -117.8(4) 1_555 16_656 16_656 16_656 yes
S(1) V(1) S(1) V(1) -11.11(6) 1_555 16_656 3_665 1_555 yes
S(1) V(1) S(1) V(1) 31.15(5) 1_555 16_656 3_665 18_546 yes
S(1) V(1) S(1) V(1) 70.84(8) 1_555 16_656 3_665 17_556 yes
S(1) V(1) S(1) V(1) -34.34(4) 1_555 16_656 3_665 2_655 yes
S(1) V(1) S(1) V(1) -34.32(5) 1_555 16_656 3_665 3_665 yes
S(1) V(1) S(1) C(1) -131.6(4) 1_555 16_656 3_665 3_665 yes
S(1) V(1) S(1) V(1) -31.14(5) 1_555 3_665 18_546 1_555 yes
S(1) V(1) S(1) V(1) -110.52(3) 1_555 3_665 18_546 18_546 yes
S(1) V(1) S(1) V(1) -120.68(2) 1_555 3_665 18_546 17_556 yes
S(1) V(1) S(1) V(1) 34.4(1) 1_555 3_665 18_546 2_655 yes
S(1) V(1) S(1) V(1) -145.68(5) 1_555 3_665 18_546 16_656 yes
S(1) V(1) S(1) C(1) -48.3(4) 1_555 3_665 18_546 18_546 yes
S(1) V(1) S(1) V(1) 23.31(6) 1_555 3_665 17_556 1_555 yes
S(1) V(1) S(1) V(1) 105.26(2) 1_555 3_665 17_556 18_546 yes
S(1) V(1) S(1) V(1) 128.48(3) 1_555 3_665 17_556 17_556 yes
S(1) V(1) S(1) V(1) 63.00(8) 1_555 3_665 17_556 2_655 yes
S(1) V(1) S(1) V(1) 128.49(4) 1_555 3_665 17_556 16_656 yes
S(1) V(1) S(1) C(1) -134.2(4) 1_555 3_665 17_556 17_556 yes
S(1) V(1) S(1) V(1) -23.33(6) 1_555 3_665 2_655 1_555 yes
S(1) V(1) S(1) V(1) -105.27(2) 1_555 3_665 2_655 18_546 yes
S(1) V(1) S(1) V(1) -128.46(3) 1_555 3_665 2_655 17_556 yes
S(1) V(1) S(1) V(1) -62.99(8) 1_555 3_665 2_655 2_655 yes
S(1) V(1) S(1) V(1) -128.49(4) 1_555 3_665 2_655 16_656 yes
S(1) V(1) S(1) C(1) -45.8(4) 1_555 3_665 2_655 2_655 yes
S(1) V(1) S(1) V(1) -19.13(9) 1_555 3_665 16_656 1_555 yes
S(1) V(1) S(1) V(1) 0.0 1_555 3_665 16_656 18_546 yes
S(1) V(1) S(1) V(1) -19.20(2) 1_555 3_665 16_656 17_556 yes
S(1) V(1) S(1) V(1) 55.63(4) 1_555 3_665 16_656 2_655 yes
S(1) V(1) S(1) V(1) 5.78(3) 1_555 3_665 16_656 16_656 yes
S(1) V(1) S(1) C(1) 78.1(4) 1_555 3_665 16_656 16_656 yes
S(1) V(1) S(1) V(1) 31.15(5) 1_555 3_665 3_665 1_555 yes
S(1) V(1) S(1) V(1) 110.52(3) 1_555 3_665 3_665 18_546 yes
S(1) V(1) S(1) V(1) 120.68(2) 1_555 3_665 3_665 17_556 yes
S(1) V(1) S(1) V(1) -34.4(1) 1_555 3_665 3_665 2_655 yes
S(1) V(1) S(1) V(1) 145.66(5) 1_555 3_665 3_665 16_656 yes
S(1) V(1) S(1) C(1) -131.6(4) 1_555 3_665 3_665 3_665 yes
S(1) C(1) C(2) N(1) -60(1) 1_555 1_555 1_555 1_555 yes
S(2) Rh(2) S(2) S(3) -127.9(8) 1_555 1_555 2_555 2_555 yes
S(2) Rh(2) S(2) C(3) 66.4(6) 1_555 1_555 2_555 2_555 yes
S(2) Rh(2) S(2) S(3) -37.2(9) 1_555 1_555 3_555 3_555 yes
S(2) Rh(2) S(2) C(3) 157.1(6) 1_555 1_555 3_555 3_555 yes
S(2) Rh(2) S(3) C(5) 166(2) 1_555 1_555 1_555 1_555 yes
S(2) Rh(2) S(3) C(5) -138(1) 1_555 1_555 2_555 2_555 yes
S(2) Rh(2) S(3) C(5) -53(1) 1_555 1_555 3_555 3_555 yes
S(2) Rh(2) N(2) N(3) -45(4) 1_555 1_555 1_555 3_555 yes
S(2) Rh(2) N(2) C(4) 0(1) 1_555 1_555 1_555 1_555 yes
S(2) Rh(2) N(2) C(6) 34(3) 1_555 1_555 1_555 3_555 yes
S(2) Rh(2) N(2) N(3) -136(4) 1_555 1_555 2_555 1_555 yes
S(2) Rh(2) N(2) C(4) -89(1) 1_555 1_555 2_555 2_555 yes
S(2) Rh(2) N(2) C(6) -56(3) 1_555 1_555 2_555 1_555 yes
S(2) Rh(2) N(2) N(3) -26(7) 1_555 1_555 3_555 2_555 yes
S(2) Rh(2) N(2) C(4) 19(6) 1_555 1_555 3_555 3_555 yes
S(2) Rh(2) N(2) C(6) 53(7) 1_555 1_555 3_555 2_555 yes
S(2) Rh(2) N(3) N(2) 46(4) 1_555 1_555 1_555 2_555 yes
S(2) Rh(2) N(3) C(4) -36(4) 1_555 1_555 1_555 2_555 yes
S(2) Rh(2) N(3) C(6) -6(4) 1_555 1_555 1_555 1_555 yes
S(2) Rh(2) N(3) N(2) 176(1) 1_555 1_555 2_555 3_555 yes
S(2) Rh(2) N(3) C(4) 94(5) 1_555 1_555 2_555 3_555 yes
S(2) Rh(2) N(3) C(6) 124(4) 1_555 1_555 2_555 2_555 yes
S(2) Rh(2) N(3) N(2) 131(4) 1_555 1_555 3_555 1_555 yes
S(2) Rh(2) N(3) C(4) 48(3) 1_555 1_555 3_555 1_555 yes
S(2) Rh(2) N(3) C(6) 78(4) 1_555 1_555 3_555 3_555 yes
S(2) V(2) S(2) S(3) 122.7(9) 1_555 1_555 2_555 2_555 yes
S(2) V(2) S(2) C(3) -45.9(6) 1_555 1_555 2_555 2_555 yes
S(2) V(2) S(2) S(3) 36.3(9) 1_555 1_555 3_555 3_555 yes
S(2) V(2) S(2) C(3) -132.2(6) 1_555 1_555 3_555 3_555 yes
S(2) V(2) S(2) S(3) 57.3(9) 1_555 1_555 5_557 5_557 yes
S(2) V(2) S(2) C(3) -134.1(6) 1_555 1_555 5_557 5_557 yes
S(2) V(2) S(2) S(3) 143.7(9) 1_555 1_555 6_557 6_557 yes
S(2) V(2) S(2) C(3) -47.8(6) 1_555 1_555 6_557 6_557 yes
S(2) V(2) S(3) C(5) 163(2) 1_555 1_555 1_555 1_555 yes
S(2) V(2) S(3) C(5) 105(2) 1_555 1_555 2_555 2_555 yes
S(2) V(2) S(3) C(5) 23(2) 1_555 1_555 3_555 3_555 yes
S(2) V(2) S(3) C(5) 16(2) 1_555 1_555 4_557 4_557 yes
S(2) V(2) S(3) C(5) 74(2) 1_555 1_555 5_557 5_557 yes
S(2) V(2) S(3) C(5) 156(2) 1_555 1_555 6_557 6_557 yes
S(2) S(3) Rh(2) S(3) 125.5(5) 1_555 1_555 1_555 2_555 yes
S(2) S(3) Rh(2) S(3) 33(1) 1_555 1_555 1_555 3_555 yes
S(2) S(3) Rh(2) N(2) -40.0(9) 1_555 1_555 1_555 1_555 yes
S(2) S(3) Rh(2) N(2) -128.2(9) 1_555 1_555 1_555 2_555 yes
S(2) S(3) Rh(2) N(2) 175.4(8) 1_555 1_555 1_555 3_555 yes
S(2) S(3) Rh(2) N(3) -148(1) 1_555 1_555 1_555 1_555 yes
S(2) S(3) Rh(2) N(3) 96(21) 1_555 1_555 1_555 2_555 yes
S(2) S(3) Rh(2) N(3) -50(1) 1_555 1_555 1_555 3_555 yes
S(2) S(3) V(2) S(3) -124.1(6) 1_555 1_555 1_555 2_555 yes
S(2) S(3) V(2) S(3) -38(1) 1_555 1_555 1_555 3_555 yes
S(2) S(3) V(2) S(3) 55.9(6) 1_555 1_555 1_555 5_557 yes
S(2) S(3) V(2) S(3) 141(1) 1_555 1_555 1_555 6_557 yes
S(2) S(3) C(5) C(3) 108(6) 1_555 1_555 1_555 2_555 yes
S(2) S(3) C(5) C(4) 24(11) 1_555 1_555 1_555 2_555 yes
S(2) S(3) C(5) C(6) -9(12) 1_555 1_555 1_555 1_555 yes
S(2) C(3) C(4) N(2) -53(1) 1_555 1_555 1_555 1_555 yes
S(2) C(3) C(4) N(3) -15(3) 1_555 1_555 1_555 3_555 yes
S(2) C(3) C(4) C(5) -114(2) 1_555 1_555 1_555 3_555 yes
S(2) C(3) C(4) C(6) -123(3) 1_555 1_555 1_555 3_555 yes
S(2) C(3) C(5) S(3) -18(6) 1_555 1_555 3_555 3_555 yes
S(2) C(3) C(5) C(4) 98(2) 1_555 1_555 3_555 1_555 yes
S(2) C(3) C(5) C(6) 104(3) 1_555 1_555 3_555 3_555 yes
S(2) C(3) C(6) N(2) 0(4) 1_555 1_555 3_555 1_555 yes
S(2) C(3) C(6) N(3) 25(3) 1_555 1_555 3_555 3_555 yes
S(2) C(3) C(6) C(4) 66(3) 1_555 1_555 3_555 1_555 yes
S(2) C(3) C(6) C(5) -101(4) 1_555 1_555 3_555 3_555 yes
S(3) Rh(2) S(2) C(3) -165(1) 1_555 1_555 1_555 1_555 yes
S(3) Rh(2) S(2) C(3) 50.5(7) 1_555 1_555 2_555 2_555 yes
S(3) Rh(2) S(2) C(3) 136.5(7) 1_555 1_555 3_555 3_555 yes
S(3) Rh(2) S(3) C(5) -159(1) 1_555 1_555 2_555 2_555 yes
S(3) Rh(2) S(3) C(5) -67(1) 1_555 1_555 3_555 3_555 yes
S(3) Rh(2) N(2) N(3) -29(4) 1_555 1_555 1_555 3_555 yes
S(3) Rh(2) N(2) C(4) 16(1) 1_555 1_555 1_555 1_555 yes
S(3) Rh(2) N(2) C(6) 50(3) 1_555 1_555 1_555 3_555 yes
S(3) Rh(2) N(2) N(3) -116(4) 1_555 1_555 2_555 1_555 yes
S(3) Rh(2) N(2) C(4) -70(1) 1_555 1_555 2_555 2_555 yes
S(3) Rh(2) N(2) C(6) -36(3) 1_555 1_555 2_555 1_555 yes
S(3) Rh(2) N(2) N(3) -169(4) 1_555 1_555 3_555 2_555 yes
S(3) Rh(2) N(2) C(4) -122(1) 1_555 1_555 3_555 3_555 yes
S(3) Rh(2) N(2) C(6) -89(3) 1_555 1_555 3_555 2_555 yes
S(3) Rh(2) N(3) N(2) 59(3) 1_555 1_555 1_555 2_555 yes
S(3) Rh(2) N(3) C(4) -22(4) 1_555 1_555 1_555 2_555 yes
S(3) Rh(2) N(3) C(6) 7(3) 1_555 1_555 1_555 1_555 yes
S(3) Rh(2) N(3) N(2) 89(20) 1_555 1_555 2_555 3_555 yes
S(3) Rh(2) N(3) C(4) 7(25) 1_555 1_555 2_555 3_555 yes
S(3) Rh(2) N(3) C(6) 37(23) 1_555 1_555 2_555 2_555 yes
S(3) Rh(2) N(3) N(2) 151(3) 1_555 1_555 3_555 1_555 yes
S(3) Rh(2) N(3) C(4) 69(4) 1_555 1_555 3_555 1_555 yes
S(3) Rh(2) N(3) C(6) 99(4) 1_555 1_555 3_555 3_555 yes
S(3) V(2) S(2) C(3) -168(1) 1_555 1_555 1_555 1_555 yes
S(3) V(2) S(2) C(3) -30.6(7) 1_555 1_555 2_555 2_555 yes
S(3) V(2) S(2) C(3) -111.8(7) 1_555 1_555 3_555 3_555 yes
S(3) V(2) S(2) C(3) -11(1) 1_555 1_555 4_557 4_557 yes
S(3) V(2) S(2) C(3) -149.4(7) 1_555 1_555 5_557 5_557 yes
S(3) V(2) S(2) C(3) -68.2(7) 1_555 1_555 6_557 6_557 yes
S(3) V(2) S(3) C(5) 125(2) 1_555 1_555 2_555 2_555 yes
S(3) V(2) S(3) C(5) 39(2) 1_555 1_555 3_555 3_555 yes
S(3) V(2) S(3) C(5) 54(2) 1_555 1_555 5_557 5_557 yes
S(3) V(2) S(3) C(5) 140(2) 1_555 1_555 6_557 6_557 yes
S(3) S(2) Rh(2) N(2) 141.8(9) 1_555 1_555 1_555 1_555 yes
S(3) S(2) Rh(2) N(2) 49.1(9) 1_555 1_555 1_555 2_555 yes
S(3) S(2) Rh(2) N(2) -146(5) 1_555 1_555 1_555 3_555 yes
S(3) S(2) Rh(2) N(3) 33(1) 1_555 1_555 1_555 1_555 yes
S(3) S(2) Rh(2) N(3) -170(3) 1_555 1_555 1_555 2_555 yes
S(3) S(2) Rh(2) N(3) 125(1) 1_555 1_555 1_555 3_555 yes
S(3) S(2) C(3) C(4) -16(4) 1_555 1_555 1_555 1_555 yes
S(3) S(2) C(3) C(5) -92(6) 1_555 1_555 1_555 3_555 yes
S(3) S(2) C(3) C(6) -41(4) 1_555 1_555 1_555 3_555 yes
S(3) C(5) C(3) C(4) -117(4) 1_555 1_555 2_555 2_555 yes
S(3) C(5) C(3) C(6) -122(6) 1_555 1_555 2_555 1_555 yes
S(3) C(5) C(4) N(2) -17(4) 1_555 1_555 2_555 2_555 yes
S(3) C(5) C(4) N(3) 11(6) 1_555 1_555 2_555 1_555 yes
S(3) C(5) C(4) C(3) 110(5) 1_555 1_555 2_555 2_555 yes
S(3) C(5) C(4) C(6) -79(5) 1_555 1_555 2_555 1_555 yes
S(3) C(5) C(6) N(2) 36(6) 1_555 1_555 1_555 2_555 yes
S(3) C(5) C(6) N(3) 70(5) 1_555 1_555 1_555 1_555 yes
S(3) C(5) C(6) C(3) 125(6) 1_555 1_555 1_555 2_555 yes
S(3) C(5) C(6) C(4) 115(5) 1_555 1_555 1_555 2_555 yes
N(1) Rh(1) S(1) C(1) -21.5(5) 1_555 1_555 1_555 1_555 yes
N(1) Rh(1) S(1) C(1) 82(3) 1_555 1_555 2_655 2_655 yes
N(1) Rh(1) S(1) C(1) -116.5(5) 1_555 1_555 3_665 3_665 yes
N(1) Rh(1) N(1) C(2) 178.3(7) 1_555 1_555 2_655 2_655 yes
N(1) Rh(1) N(1) C(2) 82.9(9) 1_555 1_555 3_665 3_665 yes
N(2) Rh(2) S(2) C(3) -24.0(7) 1_555 1_555 1_555 1_555 yes
N(2) Rh(2) S(2) C(3) 47(5) 1_555 1_555 2_555 2_555 yes
N(2) Rh(2) S(2) C(3) -116.7(7) 1_555 1_555 3_555 3_555 yes
N(2) Rh(2) S(3) C(5) 126(1) 1_555 1_555 1_555 1_555 yes
N(2) Rh(2) S(3) C(5) -17(2) 1_555 1_555 2_555 2_555 yes
N(2) Rh(2) S(3) C(5) 38(1) 1_555 1_555 3_555 3_555 yes
N(2) Rh(2) N(2) N(3) 137(4) 1_555 1_555 2_555 1_555 yes
N(2) Rh(2) N(2) C(4) -176(1) 1_555 1_555 2_555 2_555 yes
N(2) Rh(2) N(2) C(6) -142(3) 1_555 1_555 2_555 1_555 yes
N(2) Rh(2) N(2) N(3) 44(4) 1_555 1_555 3_555 2_555 yes
N(2) Rh(2) N(2) C(4) 91(1) 1_555 1_555 3_555 3_555 yes
N(2) Rh(2) N(2) C(6) 124(3) 1_555 1_555 3_555 2_555 yes
N(2) Rh(2) N(3) C(4) -127(4) 1_555 1_555 1_555 2_555 yes
N(2) Rh(2) N(3) C(6) -97(4) 1_555 1_555 1_555 1_555 yes
N(2) Rh(2) N(3) C(4) 143(4) 1_555 1_555 2_555 3_555 yes
N(2) Rh(2) N(3) C(6) 173(4) 1_555 1_555 2_555 2_555 yes
N(2) Rh(2) N(3) C(4) -82(5) 1_555 1_555 3_555 1_555 yes
N(2) Rh(2) N(3) C(6) -52(4) 1_555 1_555 3_555 3_555 yes
N(2) N(3) Rh(2) N(3) -123(2) 1_555 3_555 1_555 1_555 yes
N(2) N(3) Rh(2) N(3) -25(4) 1_555 3_555 1_555 2_555 yes
N(2) N(3) C(4) C(3) -100(4) 1_555 3_555 1_555 1_555 yes
N(2) N(3) C(4) C(5) -59(5) 1_555 3_555 1_555 3_555 yes
N(2) N(3) C(4) C(6) 2(7) 1_555 3_555 1_555 3_555 yes
N(2) N(3) C(6) C(3) -127(4) 1_555 3_555 3_555 1_555 yes
N(2) N(3) C(6) C(4) -177(8) 1_555 3_555 3_555 1_555 yes
N(2) N(3) C(6) C(5) -102(5) 1_555 3_555 3_555 3_555 yes
N(2) C(4) N(3) C(6) -2(7) 1_555 1_555 3_555 3_555 yes
N(2) C(4) C(3) C(5) 60(2) 1_555 1_555 1_555 3_555 yes
N(2) C(4) C(3) C(6) 69(3) 1_555 1_555 1_555 3_555 yes
N(2) C(4) C(5) C(3) -128(2) 1_555 1_555 3_555 1_555 yes
N(2) C(4) C(5) C(6) 61(4) 1_555 1_555 3_555 3_555 yes
N(2) C(4) C(6) N(3) 1(4) 1_555 1_555 3_555 3_555 yes
N(2) C(4) C(6) C(3) -115(2) 1_555 1_555 3_555 1_555 yes
N(2) C(4) C(6) C(5) -109(3) 1_555 1_555 3_555 3_555 yes
N(2) C(6) N(3) C(4) 177(8) 1_555 3_555 3_555 1_555 yes
N(2) C(6) C(3) C(4) -66(4) 1_555 3_555 1_555 1_555 yes
N(2) C(6) C(3) C(5) 101(4) 1_555 3_555 1_555 3_555 yes
N(2) C(6) C(4) N(3) -1(4) 1_555 3_555 1_555 3_555 yes
N(2) C(6) C(4) C(3) 115(2) 1_555 3_555 1_555 1_555 yes
N(2) C(6) C(4) C(5) 109(3) 1_555 3_555 1_555 3_555 yes
N(2) C(6) C(5) C(3) -88(4) 1_555 3_555 3_555 1_555 yes
N(2) C(6) C(5) C(4) -78(5) 1_555 3_555 3_555 1_555 yes
N(3) Rh(2) S(2) C(3) -132(1) 1_555 1_555 1_555 1_555 yes
N(3) Rh(2) S(2) C(3) -40(1) 1_555 1_555 2_555 2_555 yes
N(3) Rh(2) S(2) C(3) 24(3) 1_555 1_555 3_555 3_555 yes
N(3) Rh(2) S(3) C(5) 18(2) 1_555 1_555 1_555 1_555 yes
N(3) Rh(2) S(3) C(5) 115(2) 1_555 1_555 2_555 2_555 yes
N(3) Rh(2) S(3) C(5) -97(21) 1_555 1_555 3_555 3_555 yes
N(3) Rh(2) N(2) C(4) 106(2) 1_555 1_555 1_555 1_555 yes
N(3) Rh(2) N(2) C(6) 140(3) 1_555 1_555 1_555 3_555 yes
N(3) Rh(2) N(2) C(4) 46(4) 1_555 1_555 2_555 2_555 yes
N(3) Rh(2) N(2) C(6) 79(5) 1_555 1_555 2_555 1_555 yes
N(3) Rh(2) N(2) C(4) -160(1) 1_555 1_555 3_555 3_555 yes
N(3) Rh(2) N(2) C(6) -126(3) 1_555 1_555 3_555 2_555 yes
N(3) Rh(2) N(3) C(4) -108(5) 1_555 1_555 2_555 3_555 yes
N(3) Rh(2) N(3) C(6) -78(5) 1_555 1_555 2_555 2_555 yes
N(3) Rh(2) N(3) C(4) 153(5) 1_555 1_555 3_555 1_555 yes
N(3) Rh(2) N(3) C(6) -176(4) 1_555 1_555 3_555 3_555 yes
N(3) N(2) C(4) C(3) 96(4) 1_555 2_555 2_555 2_555 yes
N(3) N(2) C(4) C(5) 128(5) 1_555 2_555 2_555 1_555 yes
N(3) N(2) C(4) C(6) -177(7) 1_555 2_555 2_555 1_555 yes
N(3) N(2) C(6) C(3) 54(4) 1_555 2_555 1_555 2_555 yes
N(3) N(2) C(6) C(4) 1(6) 1_555 2_555 1_555 2_555 yes
N(3) N(2) C(6) C(5) 88(6) 1_555 2_555 1_555 1_555 yes
N(3) C(4) N(2) C(6) 177(7) 1_555 2_555 2_555 1_555 yes
N(3) C(4) C(3) C(5) 98(4) 1_555 2_555 2_555 1_555 yes
N(3) C(4) C(3) C(6) 107(5) 1_555 2_555 2_555 1_555 yes
N(3) C(4) C(5) C(3) -99(3) 1_555 2_555 1_555 2_555 yes
N(3) C(4) C(5) C(6) 91(5) 1_555 2_555 1_555 1_555 yes
N(3) C(4) C(6) C(3) -117(3) 1_555 2_555 1_555 2_555 yes
N(3) C(4) C(6) C(5) -110(4) 1_555 2_555 1_555 1_555 yes
N(3) C(6) N(2) C(4) -1(6) 1_555 1_555 2_555 2_555 yes
N(3) C(6) C(3) C(4) -41(3) 1_555 1_555 2_555 2_555 yes
N(3) C(6) C(3) C(5) 127(4) 1_555 1_555 2_555 1_555 yes
N(3) C(6) C(4) C(3) 117(3) 1_555 1_555 2_555 2_555 yes
N(3) C(6) C(4) C(5) 110(4) 1_555 1_555 2_555 1_555 yes
N(3) C(6) C(5) C(3) -55(4) 1_555 1_555 1_555 2_555 yes
N(3) C(6) C(5) C(4) -45(3) 1_555 1_555 1_555 2_555 yes
C(3) S(2) S(3) C(5) 14(10) 1_555 1_555 1_555 1_555 yes
C(3) C(4) N(2) C(6) -85(6) 1_555 1_555 1_555 3_555 yes
C(3) C(4) N(3) C(6) -102(6) 1_555 1_555 3_555 3_555 yes
C(3) C(4) C(5) C(6) -169(5) 1_555 1_555 3_555 3_555 yes
C(3) C(4) C(6) C(5) 6(3) 1_555 1_555 3_555 3_555 yes
C(3) C(5) C(4) C(6) 169(5) 1_555 3_555 1_555 3_555 yes
C(3) C(5) C(6) C(4) -10(5) 1_555 3_555 3_555 1_555 yes
C(3) C(6) N(2) C(4) 52(4) 1_555 3_555 1_555 1_555 yes
C(3) C(6) N(3) C(4) 49(5) 1_555 3_555 3_555 1_555 yes
C(3) C(6) C(4) C(5) -6(3) 1_555 3_555 1_555 3_555 yes
C(3) C(6) C(5) C(4) 10(5) 1_555 3_555 3_555 1_555 yes
C(4) N(2) N(3) C(6) 1(4) 1_555 1_555 3_555 3_555 yes
C(4) N(2) C(6) C(5) 86(7) 1_555 1_555 3_555 3_555 yes
C(4) N(3) N(2) C(6) -1(4) 1_555 3_555 1_555 3_555 yes
C(4) N(3) C(6) C(5) 75(7) 1_555 3_555 3_555 3_555 yes
C(4) C(3) C(5) C(6) 5(2) 1_555 1_555 3_555 3_555 yes
C(4) C(3) C(6) C(5) -168(6) 1_555 1_555 3_555 3_555 yes
C(4) C(5) C(3) C(6) -5(2) 1_555 3_555 1_555 3_555 yes
C(4) C(6) C(3) C(5) 168(6) 1_555 3_555 1_555 3_555 yes
C(5) C(3) C(4) C(6) -8(4) 1_555 2_555 2_555 1_555 yes
C(5) C(4) N(2) C(6) -54(6) 1_555 2_555 2_555 1_555 yes
C(5) C(4) N(3) C(6) -61(6) 1_555 2_555 1_555 1_555 yes
C(5) C(4) C(3) C(6) 8(4) 1_555 2_555 2_555 1_555 yes
